data_4123603
loop_
_publ_author_name
'Hematian, Shabnam'
'Kenkel, Isabell'
'Shubina, Tatyana E.'
'D\"urr, Maximilian'
'Liu, Jeffrey J.'
'Siegler, Maxime A.'
'Ivanovic-Burmazovic, Ivana'
'Karlin, Kenneth D.'

_publ_section_title
;
 Nitrogen Oxide Atom-Transfer Redox Chemistry; Mechanism of NO(g) to
 Nitrite Conversion Utilizing \m-oxo Heme-Fe(III)-O-Cu(II)(L) Constructs.
;
_journal_issue 20
_journal_name_full 'Journal of the American Chemical Society'
_journal_page_first 6602
_journal_page_last 6615
_journal_paper_doi 10.1021/jacs.5b02174
_journal_volume 137
_journal_year 2015
_chemical_formula_moiety '2(C66 H54 Cu Fe N8 O5), 2(C24 B F20), 3(C7 H8)'
_chemical_formula_sum 'C201 H132 B2 Cu2 F40 Fe2 N16 O10'
_chemical_formula_weight 3951.63
_chemical_name_systematic
; 
 ? 
;
_space_group_IT_number 2
_symmetry_cell_setting triclinic
_symmetry_space_group_name_Hall '-P 1'
_symmetry_space_group_name_H-M 'P -1'
_atom_sites_solution_hydrogens difmap
_atom_sites_solution_primary direct
_atom_sites_solution_secondary difmap
_audit_creation_method SHELXL-97
_cell_angle_alpha 91.5300(12)
_cell_angle_beta 97.5727(14)
_cell_angle_gamma 112.0953(15)
_cell_formula_units_Z 1
_cell_length_a 13.4443(2)
_cell_length_b 16.3732(2)
_cell_length_c 25.7041(4)
_cell_measurement_reflns_used 37226
_cell_measurement_temperature 100(2)
_cell_measurement_theta_max 71.92
_cell_measurement_theta_min 4.17
_cell_volume 5178.94(14)
_computing_cell_refinement
;
CrysAlisPro, Agilent Technologies,
Version 1.171.36.24 (release 03-12-2012 CrysAlis171 .NET)
(compiled Dec  3 2012,18:21:49)
;
_computing_data_collection
;
CrysAlisPro, Agilent Technologies,
Version 1.171.36.24 (release 03-12-2012 CrysAlis171 .NET)
(compiled Dec  3 2012,18:21:49)
;
_computing_data_reduction
;
CrysAlisPro, Agilent Technologies,
Version 1.171.36.24 (release 03-12-2012 CrysAlis171 .NET)
(compiled Dec  3 2012,18:21:49)
;
_computing_molecular_graphics 'SHELXTL v6.10 (Sheldrick, 2008)'
_computing_publication_material 'SHELXTL v6.10 (Sheldrick, 2008)'
_computing_structure_refinement 'SHELXL-97 (Sheldrick, 2008)'
_computing_structure_solution 'SHELXS-97 (Sheldrick, 2008)'
_diffrn_ambient_temperature 100(2)
_diffrn_detector_area_resol_mean 10.3875
_diffrn_measured_fraction_theta_full 0.999
_diffrn_measured_fraction_theta_max 0.999
_diffrn_measurement_device_type 'SuperNova, Dual, Cu at zero, Atlas'
_diffrn_measurement_method '\w scans'
_diffrn_radiation_monochromator mirror
_diffrn_radiation_source 'SuperNova (Cu) X-ray Source'
_diffrn_radiation_type CuK\a
_diffrn_radiation_wavelength 1.54178
_diffrn_reflns_av_R_equivalents 0.0162
_diffrn_reflns_av_sigmaI/netI 0.0164
_diffrn_reflns_limit_h_max 16
_diffrn_reflns_limit_h_min -16
_diffrn_reflns_limit_k_max 20
_diffrn_reflns_limit_k_min -14
_diffrn_reflns_limit_l_max 31
_diffrn_reflns_limit_l_min -31
_diffrn_reflns_number 61250
_diffrn_reflns_theta_full 71.90
_diffrn_reflns_theta_max 71.90
_diffrn_reflns_theta_min 3.48
_exptl_absorpt_coefficient_mu 2.142
_exptl_absorpt_correction_T_max 0.680
_exptl_absorpt_correction_T_min 0.552
_exptl_absorpt_correction_type analytical
_exptl_absorpt_process_details
;
CrysAlisPro, Agilent Technologies,
Version 1.171.36.24 (release 03-12-2012 CrysAlis171 .NET)
(compiled Dec  3 2012,18:21:49)
Analytical numeric absorption correction using a multifaceted crystal
            model based on expressions derived by R.C. Clark & J.S. Reid.
(Clark, R. C. & Reid, J. S. (1995). Acta Cryst. A51, 887-897)
;
_exptl_crystal_colour 'dark purple'
_exptl_crystal_density_diffrn 1.267
_exptl_crystal_density_method 'not measured'
_exptl_crystal_description block
_exptl_crystal_F_000 2010
_exptl_crystal_size_max 0.39
_exptl_crystal_size_mid 0.32
_exptl_crystal_size_min 0.26
_platon_squeeze_details
;
;
_refine_diff_density_max 0.402
_refine_diff_density_min -0.350
_refine_diff_density_rms 0.049
_refine_ls_extinction_coef 0.00042(4)
_refine_ls_extinction_expression Fc^*^=kFc[1+0.001xFc^2^\l^3^/sin(2\q)]^-1/4^
_refine_ls_extinction_method SHELXL
_refine_ls_goodness_of_fit_ref 1.054
_refine_ls_hydrogen_treatment constr
_refine_ls_matrix_type full
_refine_ls_number_parameters 1544
_refine_ls_number_reflns 20331
_refine_ls_number_restraints 1057
_refine_ls_restrained_S_all 1.046
_refine_ls_R_factor_all 0.0377
_refine_ls_R_factor_gt 0.0361
_refine_ls_shift/su_max 0.003
_refine_ls_shift/su_mean 0.000
_refine_ls_structure_factor_coef Fsqd
_refine_ls_weighting_details 'calc w=1/[\s^2^(Fo^2^)+(0.0649P)^2^+1.7309P] where P=(Fo^2^+2Fc^2^)/3'
_refine_ls_weighting_scheme calc
_refine_ls_wR_factor_gt 0.1047
_refine_ls_wR_factor_ref 0.1064
_reflns_number_gt 19196
_reflns_number_total 20331
_reflns_threshold_expression I>\s(I)
_cod_data_source_file ja5b02174_si_003.cif
_cod_data_source_block '[(TMPP)FeIII-O-CuII(tmpa)][B(C6F5)4'
_cod_depositor_comments 'Adding full bibliography for 4123603--4123605.cif.'
_cod_original_cell_volume 5178.93(13)
_cod_database_code 4123603

loop_
_symmetry_equiv_pos_as_xyz
'x, y, z'
'-x, -y, -z'

loop_
_atom_site_label
_atom_site_type_symbol
_atom_site_fract_x
_atom_site_fract_y
_atom_site_fract_z
_atom_site_U_iso_or_equiv
_atom_site_adp_type
_atom_site_occupancy
_atom_site_symmetry_multiplicity
_atom_site_calc_flag
_atom_site_refinement_flags
_atom_site_disorder_assembly
_atom_site_disorder_group
Fe1 Fe 0.452778(18) 0.665794(14) 0.136814(8) 0.01703(6) Uani 1 1 d D . .
C1 C 0.64319(12) 0.75371(10) 0.07327(6) 0.0227(3) Uani 1 1 d . . .
C2 C 0.72505(14) 0.73561(11) 0.04968(7) 0.0297(3) Uani 1 1 d . A .
H2 H 0.7818 0.7768 0.0342 0.036 Uiso 1 1 calc R . .
C3 C 0.70602(14) 0.64914(11) 0.05371(7) 0.0289(3) Uani 1 1 d . . .
H3 H 0.7473 0.6183 0.0419 0.035 Uiso 1 1 calc R A .
C4 C 0.61153(12) 0.61244(10) 0.07917(6) 0.0218(3) Uani 1 1 d . A .
C5 C 0.55974(12) 0.52213(10) 0.08544(6) 0.0217(3) Uani 1 1 d . . .
C6 C 0.45763(12) 0.48408(10) 0.10102(6) 0.0218(3) Uani 1 1 d . A .
C7 C 0.39977(13) 0.39021(10) 0.10318(6) 0.0261(3) Uani 1 1 d . . .
H7 H 0.4237 0.3447 0.0941 0.031 Uiso 1 1 calc R A .
C8 C 0.30526(13) 0.37922(10) 0.12046(7) 0.0272(3) Uani 1 1 d . A .
H8 H 0.2498 0.3246 0.1254 0.033 Uiso 1 1 calc R . .
C9 C 0.30460(12) 0.46627(9) 0.12992(6) 0.0222(3) Uani 1 1 d . . .
C10 C 0.22059(12) 0.48197(10) 0.14942(6) 0.0227(3) Uani 1 1 d . A .
C11 C 0.21556(12) 0.56522(10) 0.15642(6) 0.0252(3) Uani 1 1 d . . .
C12 C 0.12993(14) 0.58147(11) 0.17730(8) 0.0341(4) Uani 1 1 d . A .
H12 H 0.0690 0.5387 0.1893 0.041 Uiso 1 1 calc R . .
C13 C 0.15257(15) 0.66924(11) 0.17662(9) 0.0376(4) Uani 1 1 d . . .
H13 H 0.1107 0.6998 0.1882 0.045 Uiso 1 1 calc R A .
C14 C 0.25206(13) 0.70760(10) 0.15515(7) 0.0277(3) Uani 1 1 d . A .
C15 C 0.30118(12) 0.79752(10) 0.14613(6) 0.0246(3) Uani 1 1 d . . .
C16 C 0.39946(12) 0.83531(10) 0.12666(6) 0.0221(3) Uani 1 1 d . A .
C17 C 0.44574(12) 0.92595(10) 0.11407(6) 0.0249(3) Uani 1 1 d . . .
H17 H 0.4167 0.9699 0.1186 0.030 Uiso 1 1 calc R A .
C18 C 0.53812(12) 0.93686(10) 0.09465(6) 0.0240(3) Uani 1 1 d . A .
H18 H 0.5866 0.9900 0.0834 0.029 Uiso 1 1 calc R . .
C19 C 0.54924(12) 0.85267(9) 0.09416(6) 0.0207(3) Uani 1 1 d . . .
C20 C 0.63348(12) 0.83596(10) 0.07506(6) 0.0228(3) Uani 1 1 d . A .
N1 N 0.57430(10) 0.67743(8) 0.09082(5) 0.0198(2) Uani 1 1 d . A .
N2 N 0.39739(10) 0.52907(8) 0.11709(5) 0.0205(2) Uani 1 1 d . A .
N3 N 0.29054(10) 0.64336(8) 0.14389(5) 0.0230(3) Uani 1 1 d . A .
N4 N 0.46420(10) 0.79152(8) 0.11427(5) 0.0194(2) Uani 1 1 d . A .
C21 C 0.61554(13) 0.46175(10) 0.07315(6) 0.0233(3) Uani 1 1 d . A .
C22 C 0.57401(14) 0.39959(11) 0.02999(6) 0.0281(3) Uani 1 1 d . . .
H22 H 0.5114 0.3976 0.0071 0.034 Uiso 1 1 calc R A .
C23 C 0.62169(14) 0.34009(11) 0.01931(6) 0.0300(3) Uani 1 1 d . A .
H23 H 0.5923 0.2983 -0.0106 0.036 Uiso 1 1 calc R . .
C24 C 0.71248(15) 0.34257(12) 0.05274(6) 0.0306(4) Uani 1 1 d . . .
C25 C 0.75621(15) 0.40524(13) 0.09586(7) 0.0346(4) Uani 1 1 d . A .
H25 H 0.8192 0.4076 0.1185 0.042 Uiso 1 1 calc R . .
C26 C 0.70790(14) 0.46411(11) 0.10570(6) 0.0299(3) Uani 1 1 d . . .
H26 H 0.7383 0.5068 0.1351 0.036 Uiso 1 1 calc R A .
C27 C 0.7271(2) 0.22595(17) 0.00076(9) 0.0584(7) Uani 1 1 d . . .
H27A H 0.6549 0.1820 0.0035 0.088 Uiso 1 1 calc R A .
H27B H 0.7774 0.1961 -0.0019 0.088 Uiso 1 1 calc R . .
H27C H 0.7228 0.2578 -0.0306 0.088 Uiso 1 1 calc R . .
C28 C 0.12923(12) 0.40268(9) 0.16244(6) 0.0224(3) Uani 1 1 d . . .
C29 C 0.03118(13) 0.36677(10) 0.12848(6) 0.0266(3) Uani 1 1 d . A .
H29 H 0.0204 0.3954 0.0978 0.032 Uiso 1 1 calc R . .
C30 C -0.05152(13) 0.28954(10) 0.13866(7) 0.0270(3) Uani 1 1 d . . .
H30 H -0.1178 0.2653 0.1149 0.032 Uiso 1 1 calc R A .
C31 C -0.03647(12) 0.24823(9) 0.18370(6) 0.0230(3) Uani 1 1 d . A .
C32 C 0.06058(12) 0.28429(10) 0.21868(6) 0.0239(3) Uani 1 1 d . . .
H32 H 0.0704 0.2567 0.2499 0.029 Uiso 1 1 calc R A .
C33 C 0.14256(12) 0.36035(10) 0.20773(6) 0.0236(3) Uani 1 1 d . A .
H33 H 0.2090 0.3842 0.2314 0.028 Uiso 1 1 calc R . .
C34 C -0.21644(14) 0.13918(12) 0.16467(8) 0.0367(4) Uani 1 1 d . A .
H34A H -0.2457 0.1857 0.1626 0.055 Uiso 1 1 calc R . .
H34B H -0.2661 0.0881 0.1798 0.055 Uiso 1 1 calc R . .
H34C H -0.2087 0.1212 0.1293 0.055 Uiso 1 1 calc R . .
C35 C 0.23870(13) 0.85446(10) 0.15404(7) 0.0276(3) Uani 1 1 d . A .
C36 C 0.27729(14) 0.92647(11) 0.19107(8) 0.0350(4) Uani 1 1 d . . .
H36 H 0.3462 0.9409 0.2121 0.042 Uiso 1 1 calc R A .
C37 C 0.21752(15) 0.97849(12) 0.19827(9) 0.0422(5) Uani 1 1 d . A .
H37 H 0.2453 1.0279 0.2238 0.051 Uiso 1 1 calc R . .
C38 C 0.11741(15) 0.95695(12) 0.16772(9) 0.0417(5) Uani 1 1 d . . .
C39 C 0.07823(14) 0.88688(12) 0.12900(9) 0.0379(4) Uani 1 1 d . A .
H39 H 0.0106 0.8740 0.1071 0.045 Uiso 1 1 calc R . .
C40 C 0.13859(14) 0.83593(11) 0.12264(7) 0.0315(4) Uani 1 1 d . . .
H40 H 0.1114 0.7876 0.0965 0.038 Uiso 1 1 calc R A .
C41 C 0.09197(19) 1.07984(16) 0.20695(15) 0.0813(11) Uani 1 1 d . . .
H41A H 0.1127 1.0660 0.2426 0.122 Uiso 1 1 calc R A .
H41B H 0.0363 1.1049 0.2073 0.122 Uiso 1 1 calc R . .
H41C H 0.1559 1.1228 0.1947 0.122 Uiso 1 1 calc R . .
C42 C 0.71950(13) 0.91162(10) 0.05532(6) 0.0256(3) Uani 1 1 d . . .
C43 C 0.69806(16) 0.94963(11) 0.00958(7) 0.0335(4) Uani 1 1 d . A .
H43 H 0.6275 0.9259 -0.0106 0.040 Uiso 1 1 calc R . .
C44 C 0.77821(18) 1.02177(12) -0.00712(8) 0.0406(4) Uani 1 1 d . . .
H44 H 0.7625 1.0462 -0.0388 0.049 Uiso 1 1 calc R A .
C45 C 0.88093(16) 1.05811(12) 0.02236(8) 0.0396(4) Uani 1 1 d . A .
C46 C 0.90528(15) 1.01957(12) 0.06702(8) 0.0375(4) Uani 1 1 d . . .
H46 H 0.9764 1.0427 0.0867 0.045 Uiso 1 1 calc R A .
C47 C 0.82449(14) 0.94657(11) 0.08286(7) 0.0308(3) Uani 1 1 d . A .
H47 H 0.8417 0.9200 0.1133 0.037 Uiso 1 1 calc R . .
C48 C 1.05612(19) 1.17503(14) 0.03737(12) 0.0620(7) Uani 1 1 d . A .
H48A H 1.0455 1.1889 0.0731 0.093 Uiso 1 1 calc R . .
H48B H 1.0981 1.2298 0.0226 0.093 Uiso 1 1 calc R . .
H48C H 1.0956 1.1353 0.0386 0.093 Uiso 1 1 calc R . .
O1 O 0.76535(12) 0.28702(10) 0.04646(5) 0.0459(4) Uani 1 1 d . A .
O2 O -0.11300(9) 0.17194(7) 0.19717(5) 0.0281(2) Uani 1 1 d . . .
O3 O 0.04981(11) 1.00112(10) 0.17240(8) 0.0570(5) Uani 1 1 d . A .
O4 O 0.95281(13) 1.13288(9) 0.00499(7) 0.0534(4) Uani 1 1 d . . .
O5 O 0.5141(15) 0.6847(15) 0.2015(4) 0.0228(16) Uani 0.505(2) 1 d PDU A 1
Cu1 Cu 0.5773(2) 0.6917(3) 0.26966(16) 0.0207(4) Uani 0.505(2) 1 d PDU A 1
N5 N 0.6279(6) 0.5860(5) 0.2682(3) 0.0240(15) Uani 0.505(2) 1 d PDU A 1
C49 C 0.5873(5) 0.5162(5) 0.2318(3) 0.0267(13) Uani 0.505(2) 1 d PDU A 1
H49 H 0.5408 0.5181 0.2011 0.032 Uiso 0.505(2) 1 calc PR A 1
C50 C 0.6119(5) 0.4416(6) 0.2383(4) 0.0323(14) Uani 0.505(2) 1 d PDU A 1
H50 H 0.5827 0.3930 0.2123 0.039 Uiso 0.505(2) 1 calc PR A 1
C51 C 0.6783(7) 0.4391(7) 0.2823(4) 0.0355(18) Uani 0.505(2) 1 d PDU A 1
H51 H 0.6959 0.3885 0.2874 0.043 Uiso 0.505(2) 1 calc PR A 1
C52 C 0.7207(7) 0.5112(6) 0.3201(4) 0.0310(17) Uani 0.505(2) 1 d PDU A 1
H52 H 0.7675 0.5105 0.3510 0.037 Uiso 0.505(2) 1 calc PR A 1
C53 C 0.6929(5) 0.5840(4) 0.3116(3) 0.0210(13) Uani 0.505(2) 1 d PDU A 1
C54 C 0.7342(3) 0.6668(2) 0.34939(13) 0.0253(7) Uani 0.505(2) 1 d PDU A 1
H54A H 0.7517 0.6516 0.3856 0.030 Uiso 0.505(2) 1 calc PR A 1
H54B H 0.8014 0.7105 0.3394 0.030 Uiso 0.505(2) 1 calc PR A 1
N6 N 0.6500(3) 0.7059(3) 0.3480(2) 0.0241(10) Uani 0.505(2) 1 d PDU A 1
C55 C 0.7013(2) 0.80108(19) 0.36417(11) 0.0252(7) Uani 0.505(2) 1 d PDU A 1
H55A H 0.7620 0.8119 0.3933 0.030 Uiso 0.505(2) 1 calc PR A 1
H55B H 0.6475 0.8208 0.3775 0.030 Uiso 0.505(2) 1 calc PR A 1
C56 C 0.7437(2) 0.85424(18) 0.31953(12) 0.0240(6) Uani 0.505(2) 1 d PDU A 1
C57 C 0.8291(3) 0.9358(2) 0.32737(15) 0.0300(7) Uani 0.505(2) 1 d PDU A 1
H57 H 0.8640 0.9606 0.3619 0.036 Uiso 0.505(2) 1 calc PR A 1
C58 C 0.8627(5) 0.9804(4) 0.2843(2) 0.0354(13) Uani 0.505(2) 1 d PDU A 1
H58 H 0.9210 1.0366 0.2891 0.042 Uiso 0.505(2) 1 calc PR A 1
C59 C 0.8118(6) 0.9436(6) 0.2334(3) 0.0309(14) Uani 0.505(2) 1 d PDU A 1
H59 H 0.8341 0.9734 0.2032 0.037 Uiso 0.505(2) 1 calc PR A 1
C60 C 0.7257(7) 0.8602(6) 0.2292(4) 0.0326(18) Uani 0.505(2) 1 d PDU A 1
H60 H 0.6896 0.8335 0.1951 0.039 Uiso 0.505(2) 1 calc PR A 1
N7 N 0.6925(3) 0.8169(3) 0.27147(16) 0.0237(8) Uani 0.505(2) 1 d PDU A 1
C61 C 0.5665(2) 0.65978(18) 0.38043(11) 0.0241(6) Uani 0.505(2) 1 d PDU A 1
H61A H 0.5859 0.6919 0.4158 0.029 Uiso 0.505(2) 1 calc PR A 1
H61B H 0.5654 0.5996 0.3848 0.029 Uiso 0.505(2) 1 calc PR A 1
C62 C 0.4540(3) 0.65281(12) 0.35657(12) 0.0240(6) Uani 0.505(2) 1 d PDU A 1
C63 C 0.3720(4) 0.63909(19) 0.38646(17) 0.0283(8) Uani 0.505(2) 1 d PDU A 1
H63 H 0.3840 0.6338 0.4233 0.034 Uiso 0.505(2) 1 calc PR A 1
C64 C 0.2722(4) 0.6332(2) 0.36140(18) 0.0331(9) Uani 0.505(2) 1 d PDU A 1
H64 H 0.2142 0.6239 0.3810 0.040 Uiso 0.505(2) 1 calc PR A 1
C65 C 0.2562(3) 0.6410(2) 0.30786(15) 0.0356(8) Uani 0.505(2) 1 d PDU A 1
H65 H 0.1874 0.6364 0.2902 0.043 Uiso 0.505(2) 1 calc PR A 1
C66 C 0.3431(3) 0.6557(2) 0.28029(16) 0.0301(8) Uani 0.505(2) 1 d PDU A 1
H66 H 0.3334 0.6620 0.2435 0.036 Uiso 0.505(2) 1 calc PR A 1
N8 N 0.4415(4) 0.6612(2) 0.3050(2) 0.0225(10) Uani 0.505(2) 1 d PDU A 1
O5' O 0.5262(15) 0.6811(15) 0.2014(4) 0.0228(16) Uani 0.495(2) 1 d PDU A 2
Cu1' Cu 0.6015(2) 0.6991(3) 0.26923(16) 0.0203(4) Uani 0.495(2) 1 d PDU A 2
N5' N 0.6346(6) 0.5836(5) 0.2734(3) 0.0227(15) Uani 0.495(2) 1 d PDU A 2
C49' C 0.6183(5) 0.5246(5) 0.2325(4) 0.0272(13) Uani 0.495(2) 1 d PDU A 2
H49' H 0.5881 0.5340 0.1987 0.033 Uiso 0.495(2) 1 calc PR A 2
C50' C 0.6439(5) 0.4506(5) 0.2379(4) 0.0287(12) Uani 0.495(2) 1 d PDU A 2
H50' H 0.6291 0.4083 0.2090 0.034 Uiso 0.495(2) 1 calc PR A 2
C51' C 0.6922(8) 0.4405(8) 0.2874(4) 0.0325(16) Uani 0.495(2) 1 d PDU A 2
H51' H 0.7122 0.3911 0.2924 0.039 Uiso 0.495(2) 1 calc PR A 2
C52' C 0.7112(7) 0.5013(5) 0.3290(4) 0.0235(12) Uani 0.495(2) 1 d PDU A 2
H52' H 0.7450 0.4953 0.3627 0.028 Uiso 0.495(2) 1 calc PR A 2
C53' C 0.6795(6) 0.5722(5) 0.3204(3) 0.0204(11) Uani 0.495(2) 1 d PDU A 2
C54' C 0.6868(3) 0.6365(2) 0.36447(13) 0.0270(7) Uani 0.495(2) 1 d PDU A 2
H54C H 0.6248 0.6097 0.3838 0.032 Uiso 0.495(2) 1 calc PR A 2
H54D H 0.7545 0.6485 0.3893 0.032 Uiso 0.495(2) 1 calc PR A 2
N6' N 0.6859(4) 0.7204(3) 0.3461(2) 0.0240(10) Uani 0.495(2) 1 d PDU A 2
C55' C 0.7987(3) 0.7852(2) 0.34482(13) 0.0283(7) Uani 0.495(2) 1 d PDU A 2
H55C H 0.8447 0.7530 0.3365 0.034 Uiso 0.495(2) 1 calc PR A 2
H55D H 0.8297 0.8177 0.3800 0.034 Uiso 0.495(2) 1 calc PR A 2
C56' C 0.7997(3) 0.8499(2) 0.30436(14) 0.0278(7) Uani 0.495(2) 1 d PDU A 2
C57' C 0.8745(3) 0.9363(2) 0.30944(17) 0.0320(8) Uani 0.495(2) 1 d PDU A 2
H57' H 0.9246 0.9597 0.3409 0.038 Uiso 0.495(2) 1 calc PR A 2
C58' C 0.8747(6) 0.9883(5) 0.2672(2) 0.0376(14) Uani 0.495(2) 1 d PDU A 2
H58' H 0.9253 1.0478 0.2694 0.045 Uiso 0.495(2) 1 calc PR A 2
C59' C 0.8001(7) 0.9520(6) 0.2224(3) 0.0303(14) Uani 0.495(2) 1 d PDU A 2
H59' H 0.7998 0.9856 0.1929 0.036 Uiso 0.495(2) 1 calc PR A 2
C60' C 0.7252(8) 0.8655(6) 0.2208(4) 0.0266(14) Uani 0.495(2) 1 d PDU A 2
H60' H 0.6723 0.8413 0.1903 0.032 Uiso 0.495(2) 1 calc PR A 2
N7' N 0.7256(3) 0.8157(3) 0.26109(16) 0.0234(8) Uani 0.495(2) 1 d PDU A 2
C61' C 0.6256(3) 0.7578(2) 0.37745(12) 0.0276(7) Uani 0.495(2) 1 d PDU A 2
H61C H 0.6420 0.8203 0.3704 0.033 Uiso 0.495(2) 1 calc PR A 2
H61D H 0.6477 0.7555 0.4155 0.033 Uiso 0.495(2) 1 calc PR A 2
C62' C 0.5039(3) 0.7032(3) 0.36183(12) 0.0271(7) Uani 0.495(2) 1 d PDU A 2
C63' C 0.4291(4) 0.6881(3) 0.39634(14) 0.0330(8) Uani 0.495(2) 1 d PDU A 2
H63' H 0.4517 0.7105 0.4322 0.040 Uiso 0.495(2) 1 calc PR A 2
C64' C 0.3224(6) 0.6402(3) 0.3776(2) 0.0389(12) Uani 0.495(2) 1 d PDU A 2
H64' H 0.2699 0.6271 0.4007 0.047 Uiso 0.495(2) 1 calc PR A 2
C65' C 0.2905(3) 0.6103(3) 0.32422(16) 0.0409(9) Uani 0.495(2) 1 d PDU A 2
H65' H 0.2162 0.5780 0.3104 0.049 Uiso 0.495(2) 1 calc PR A 2
C66' C 0.3704(4) 0.6292(3) 0.29199(17) 0.0326(9) Uani 0.495(2) 1 d PDU A 2
H66' H 0.3502 0.6075 0.2559 0.039 Uiso 0.495(2) 1 calc PR A 2
N8' N 0.4749(4) 0.6771(4) 0.3103(2) 0.0278(12) Uani 0.495(2) 1 d PDU A 2
B1 B 0.11974(15) 0.28993(12) 0.42460(7) 0.0259(3) Uani 1 1 d . . .
C67 C 0.11698(13) 0.19040(10) 0.43635(7) 0.0274(3) Uani 1 1 d . . .
C68 C 0.11664(15) 0.15344(12) 0.48422(7) 0.0333(4) Uani 1 1 d . . .
C69 C 0.12722(17) 0.07350(13) 0.49160(8) 0.0411(4) Uani 1 1 d . . .
C70 C 0.13915(17) 0.02532(12) 0.45003(9) 0.0423(4) Uani 1 1 d . . .
C71 C 0.14116(15) 0.05896(11) 0.40156(8) 0.0370(4) Uani 1 1 d . . .
C72 C 0.13066(13) 0.13887(11) 0.39598(7) 0.0297(3) Uani 1 1 d . . .
C73 C 0.03106(13) 0.28832(10) 0.37334(6) 0.0254(3) Uani 1 1 d . . .
C74 C -0.06159(13) 0.21586(11) 0.35170(7) 0.0288(3) Uani 1 1 d . . .
C75 C -0.13891(13) 0.21998(12) 0.31155(7) 0.0316(4) Uani 1 1 d . . .
C76 C -0.12597(14) 0.29871(12) 0.29067(7) 0.0326(4) Uani 1 1 d . . .
C77 C -0.03640(15) 0.37346(11) 0.31105(7) 0.0310(3) Uani 1 1 d . . .
C78 C 0.03761(13) 0.36678(10) 0.35149(6) 0.0268(3) Uani 1 1 d . . .
C79 C 0.08509(14) 0.33909(11) 0.47199(6) 0.0293(3) Uani 1 1 d . . .
C80 C -0.01327(16) 0.29467(13) 0.49037(7) 0.0361(4) Uani 1 1 d . . .
C81 C -0.05189(18) 0.33113(16) 0.52818(8) 0.0459(5) Uani 1 1 d . . .
C82 C 0.0071(2) 0.41692(16) 0.54894(7) 0.0474(5) Uani 1 1 d . . .
C83 C 0.10213(19) 0.46458(13) 0.53135(7) 0.0419(5) Uani 1 1 d . . .
C84 C 0.13937(15) 0.42578(12) 0.49336(7) 0.0325(4) Uani 1 1 d . . .
C85 C 0.24837(13) 0.34196(10) 0.41801(6) 0.0242(3) Uani 1 1 d . . .
C86 C 0.32761(14) 0.35806(10) 0.46204(6) 0.0270(3) Uani 1 1 d . . .
C87 C 0.43722(14) 0.39724(10) 0.46189(6) 0.0289(3) Uani 1 1 d . . .
C88 C 0.47580(13) 0.42333(10) 0.41558(7) 0.0293(3) Uani 1 1 d . . .
C89 C 0.40201(13) 0.40799(10) 0.37027(6) 0.0274(3) Uani 1 1 d . . .
C90 C 0.29202(13) 0.36729(10) 0.37223(6) 0.0245(3) Uani 1 1 d . . .
F1 F 0.10706(9) 0.19574(7) 0.52818(4) 0.0392(2) Uani 1 1 d . . .
F2 F 0.12697(12) 0.04299(8) 0.53991(5) 0.0558(3) Uani 1 1 d . . .
F3 F 0.14962(13) -0.05230(8) 0.45645(6) 0.0622(4) Uani 1 1 d . . .
F4 F 0.15506(11) 0.01446(7) 0.36008(5) 0.0499(3) Uani 1 1 d . . .
F5 F 0.13518(8) 0.16764(6) 0.34710(4) 0.0336(2) Uani 1 1 d . . .
F6 F -0.08175(8) 0.13497(6) 0.36939(4) 0.0347(2) Uani 1 1 d . . .
F7 F -0.22627(8) 0.14663(7) 0.29282(5) 0.0404(2) Uani 1 1 d . . .
F8 F -0.19884(9) 0.30317(8) 0.25081(4) 0.0422(3) Uani 1 1 d . . .
F9 F -0.02230(10) 0.45121(7) 0.29057(4) 0.0410(2) Uani 1 1 d . . .
F10 F 0.12187(8) 0.44264(6) 0.37009(4) 0.0313(2) Uani 1 1 d . . .
F11 F -0.07546(9) 0.21135(7) 0.47102(4) 0.0414(2) Uani 1 1 d . . .
F12 F -0.14628(12) 0.28432(11) 0.54462(6) 0.0632(4) Uani 1 1 d . . .
F13 F -0.02935(14) 0.45405(11) 0.58559(5) 0.0675(4) Uani 1 1 d . . .
F14 F 0.15971(12) 0.54911(8) 0.55074(5) 0.0546(3) Uani 1 1 d . . .
F15 F 0.23268(9) 0.47914(7) 0.47822(4) 0.0380(2) Uani 1 1 d . . .
F16 F 0.29616(8) 0.33442(7) 0.50933(4) 0.0327(2) Uani 1 1 d . . .
F17 F 0.50775(8) 0.41068(7) 0.50669(4) 0.0364(2) Uani 1 1 d . . .
F18 F 0.58302(8) 0.46160(7) 0.41490(4) 0.0395(2) Uani 1 1 d . . .
F19 F 0.43775(8) 0.43305(7) 0.32433(4) 0.0360(2) Uani 1 1 d . . .
F20 F 0.22702(7) 0.35295(6) 0.32529(3) 0.0285(2) Uani 1 1 d . . .
C1S C 0.4922(16) 0.1853(15) 0.1328(7) 0.070(4) Uani 0.211(11) 1 d PDU B 1
H1S1 H 0.5374 0.1515 0.1280 0.106 Uiso 0.211(11) 1 calc PR B 1
H1S2 H 0.5304 0.2468 0.1253 0.106 Uiso 0.211(11) 1 calc PR B 1
H1S3 H 0.4234 0.1593 0.1087 0.106 Uiso 0.211(11) 1 calc PR B 1
C2S C 0.4704(12) 0.1831(11) 0.1871(7) 0.061(2) Uani 0.211(11) 1 d PDU B 1
C3S C 0.5153(13) 0.1374(10) 0.2199(8) 0.069(2) Uani 0.211(11) 1 d PDU B 1
H3S H 0.5588 0.1082 0.2085 0.082 Uiso 0.211(11) 1 calc PR B 1
C4S C 0.4928(16) 0.1370(11) 0.2696(8) 0.077(3) Uani 0.211(11) 1 d PDU B 1
H4S H 0.5231 0.1057 0.2931 0.092 Uiso 0.211(11) 1 calc PR B 1
C5S C 0.4307(17) 0.1772(11) 0.2903(7) 0.081(2) Uani 0.211(11) 1 d PDU B 1
H5S H 0.4197 0.1731 0.3261 0.097 Uiso 0.211(11) 1 calc PR B 1
C6S C 0.3853(16) 0.2234(13) 0.2574(9) 0.070(2) Uani 0.211(11) 1 d PDU B 1
H6S H 0.3420 0.2526 0.2690 0.084 Uiso 0.211(11) 1 calc PR B 1
C7S C 0.4078(16) 0.2242(13) 0.2058(9) 0.064(2) Uani 0.211(11) 1 d PDU B 1
H7S H 0.3779 0.2553 0.1819 0.077 Uiso 0.211(11) 1 calc PR B 1
C1' C 0.5259(5) 0.2009(5) 0.1523(3) 0.100(2) Uani 0.789(11) 1 d PDU B 2
H1'1 H 0.5442 0.1494 0.1456 0.150 Uiso 0.789(11) 1 calc PR B 2
H1'2 H 0.5922 0.2547 0.1569 0.150 Uiso 0.789(11) 1 calc PR B 2
H1'3 H 0.4750 0.2048 0.1224 0.150 Uiso 0.789(11) 1 calc PR B 2
C2' C 0.4752(3) 0.1914(3) 0.2006(2) 0.0573(11) Uani 0.789(11) 1 d PDU B 2
C3' C 0.4940(3) 0.1397(3) 0.2380(2) 0.0626(12) Uani 0.789(11) 1 d PDU B 2
H3' H 0.5406 0.1098 0.2327 0.075 Uiso 0.789(11) 1 calc PR B 2
C4' C 0.4477(5) 0.1294(3) 0.2832(2) 0.0858(17) Uani 0.789(11) 1 d PDU B 2
H4' H 0.4621 0.0926 0.3086 0.103 Uiso 0.789(11) 1 calc PR B 2
C5' C 0.3788(5) 0.1738(3) 0.29159(17) 0.0834(14) Uani 0.789(11) 1 d PDU B 2
H5' H 0.3461 0.1670 0.3226 0.100 Uiso 0.789(11) 1 calc PR B 2
C6' C 0.3592(4) 0.2272(3) 0.2543(2) 0.0627(10) Uani 0.789(11) 1 d PDU B 2
H6' H 0.3137 0.2583 0.2593 0.075 Uiso 0.789(11) 1 calc PR B 2
C7' C 0.4073(4) 0.2346(3) 0.2095(2) 0.0575(9) Uani 0.789(11) 1 d PDU B 2
H7' H 0.3931 0.2708 0.1837 0.069 Uiso 0.789(11) 1 calc PR B 2
C8S C -0.0348(12) 0.6111(6) 0.0319(3) 0.072(3) Uani 0.50 1 d PDU C -1
H8S1 H -0.0400 0.6068 0.0695 0.108 Uiso 0.50 1 calc PR C -1
H8S2 H -0.1046 0.6072 0.0126 0.108 Uiso 0.50 1 calc PR C -1
H8S3 H 0.0220 0.6678 0.0269 0.108 Uiso 0.50 1 calc PR C -1
C9S C -0.0069(3) 0.5363(2) 0.01142(14) 0.0385(8) Uani 0.50 1 d PDU C -1
C10S C -0.0842(11) 0.4666(7) -0.0207(3) 0.043(2) Uani 0.50 1 d PDU C -1
H10S H -0.1555 0.4655 -0.0300 0.052 Uiso 0.50 1 calc PR C -1
C11S C -0.0594(4) 0.3995(3) -0.03927(17) 0.0553(11) Uani 0.50 1 d PDU C -1
H11S H -0.1131 0.3518 -0.0616 0.066 Uiso 0.50 1 calc PR C -1
C12S C 0.0445(10) 0.4001(7) -0.0257(3) 0.055(2) Uani 0.50 1 d PDU C -1
H12S H 0.0615 0.3527 -0.0386 0.066 Uiso 0.50 1 calc PR C -1
C13S C 0.1212(3) 0.4679(3) 0.00559(14) 0.0435(8) Uani 0.50 1 d PDU C -1
H13S H 0.1923 0.4687 0.0147 0.052 Uiso 0.50 1 calc PR C -1
C14S C 0.0957(10) 0.5359(7) 0.0242(3) 0.0369(17) Uani 0.50 1 d PDU C -1
H14S H 0.1499 0.5836 0.0463 0.044 Uiso 0.50 1 calc PR C -1

loop_
_atom_site_aniso_label
_atom_site_aniso_U_11
_atom_site_aniso_U_22
_atom_site_aniso_U_33
_atom_site_aniso_U_23
_atom_site_aniso_U_13
_atom_site_aniso_U_12
Fe1 0.01872(11) 0.01624(11) 0.01851(11) 0.00166(8) 0.00446(8) 0.00885(9)
C1 0.0231(7) 0.0257(7) 0.0227(7) 0.0044(6) 0.0068(6) 0.0119(6)
C2 0.0307(8) 0.0307(8) 0.0354(9) 0.0088(7) 0.0168(7) 0.0162(7)
C3 0.0312(8) 0.0318(8) 0.0333(8) 0.0056(7) 0.0143(7) 0.0196(7)
C4 0.0239(7) 0.0258(7) 0.0203(7) 0.0017(5) 0.0049(5) 0.0142(6)
C5 0.0269(7) 0.0246(7) 0.0189(6) 0.0018(5) 0.0037(5) 0.0160(6)
C6 0.0266(7) 0.0214(7) 0.0211(7) -0.0001(5) 0.0019(6) 0.0140(6)
C7 0.0311(8) 0.0206(7) 0.0305(8) -0.0001(6) 0.0054(6) 0.0142(6)
C8 0.0297(8) 0.0196(7) 0.0328(8) 0.0000(6) 0.0046(6) 0.0102(6)
C9 0.0235(7) 0.0180(7) 0.0246(7) 0.0009(5) 0.0023(6) 0.0080(6)
C10 0.0216(7) 0.0199(7) 0.0264(7) 0.0022(6) 0.0028(6) 0.0079(6)
C11 0.0224(7) 0.0212(7) 0.0340(8) 0.0035(6) 0.0081(6) 0.0094(6)
C12 0.0292(8) 0.0216(8) 0.0567(11) 0.0063(7) 0.0213(8) 0.0106(7)
C13 0.0329(9) 0.0231(8) 0.0656(12) 0.0073(8) 0.0264(9) 0.0140(7)
C14 0.0247(8) 0.0210(7) 0.0425(9) 0.0027(6) 0.0130(7) 0.0120(6)
C15 0.0237(7) 0.0192(7) 0.0341(8) 0.0012(6) 0.0084(6) 0.0107(6)
C16 0.0227(7) 0.0193(7) 0.0267(7) 0.0014(6) 0.0043(6) 0.0104(6)
C17 0.0244(7) 0.0190(7) 0.0332(8) 0.0013(6) 0.0047(6) 0.0103(6)
C18 0.0239(7) 0.0185(7) 0.0301(8) 0.0037(6) 0.0050(6) 0.0082(6)
C19 0.0213(7) 0.0199(7) 0.0214(7) 0.0031(5) 0.0037(5) 0.0083(6)
C20 0.0230(7) 0.0246(7) 0.0227(7) 0.0044(6) 0.0059(6) 0.0104(6)
N1 0.0224(6) 0.0211(6) 0.0195(6) 0.0026(5) 0.0044(5) 0.0119(5)
N2 0.0210(6) 0.0202(6) 0.0227(6) 0.0005(5) 0.0032(5) 0.0108(5)
N3 0.0230(6) 0.0171(6) 0.0319(7) 0.0024(5) 0.0081(5) 0.0097(5)
N4 0.0191(6) 0.0188(6) 0.0227(6) 0.0021(5) 0.0049(5) 0.0093(5)
C21 0.0288(8) 0.0244(7) 0.0231(7) 0.0036(6) 0.0066(6) 0.0163(6)
C22 0.0335(8) 0.0338(8) 0.0234(7) -0.0008(6) -0.0004(6) 0.0218(7)
C23 0.0392(9) 0.0330(8) 0.0242(8) -0.0051(6) -0.0016(7) 0.0236(7)
C24 0.0395(9) 0.0368(9) 0.0269(8) -0.0019(7) 0.0010(7) 0.0290(8)
C25 0.0381(9) 0.0435(10) 0.0304(8) -0.0061(7) -0.0068(7) 0.0295(8)
C26 0.0343(9) 0.0342(9) 0.0258(8) -0.0051(6) 0.0003(6) 0.0203(7)
C27 0.0718(15) 0.0633(14) 0.0547(13) -0.0291(11) -0.0192(11) 0.0541(13)
C28 0.0216(7) 0.0164(6) 0.0303(8) 0.0000(6) 0.0049(6) 0.0082(6)
C29 0.0262(8) 0.0245(7) 0.0306(8) 0.0049(6) 0.0012(6) 0.0124(6)
C30 0.0216(7) 0.0234(7) 0.0348(8) 0.0002(6) -0.0019(6) 0.0093(6)
C31 0.0217(7) 0.0158(6) 0.0322(8) -0.0009(6) 0.0064(6) 0.0075(6)
C32 0.0246(7) 0.0205(7) 0.0268(7) 0.0013(6) 0.0038(6) 0.0090(6)
C33 0.0223(7) 0.0211(7) 0.0261(7) -0.0017(6) 0.0005(6) 0.0083(6)
C34 0.0227(8) 0.0282(8) 0.0506(11) -0.0025(7) 0.0013(7) 0.0020(7)
C35 0.0239(7) 0.0181(7) 0.0449(9) 0.0044(6) 0.0130(7) 0.0097(6)
C36 0.0247(8) 0.0252(8) 0.0564(11) -0.0040(7) 0.0064(7) 0.0115(7)
C37 0.0273(9) 0.0267(8) 0.0723(14) -0.0148(9) 0.0058(9) 0.0120(7)
C38 0.0261(8) 0.0260(8) 0.0780(14) -0.0070(9) 0.0102(9) 0.0157(7)
C39 0.0238(8) 0.0284(8) 0.0631(12) -0.0041(8) 0.0051(8) 0.0129(7)
C40 0.0267(8) 0.0230(8) 0.0475(10) -0.0013(7) 0.0097(7) 0.0114(6)
C41 0.0387(12) 0.0437(13) 0.161(3) -0.0486(16) -0.0040(15) 0.0254(10)
C42 0.0280(8) 0.0228(7) 0.0310(8) 0.0054(6) 0.0139(6) 0.0120(6)
C43 0.0397(9) 0.0288(8) 0.0334(9) 0.0072(7) 0.0114(7) 0.0124(7)
C44 0.0575(12) 0.0289(9) 0.0400(10) 0.0125(7) 0.0242(9) 0.0157(8)
C45 0.0446(10) 0.0242(8) 0.0551(11) 0.0072(8) 0.0326(9) 0.0104(8)
C46 0.0292(9) 0.0303(9) 0.0561(11) 0.0036(8) 0.0191(8) 0.0109(7)
C47 0.0275(8) 0.0294(8) 0.0407(9) 0.0061(7) 0.0145(7) 0.0136(7)
C48 0.0476(13) 0.0343(11) 0.102(2) 0.0033(11) 0.0477(14) 0.0012(9)
O1 0.0612(9) 0.0559(8) 0.0363(7) -0.0173(6) -0.0148(6) 0.0488(8)
O2 0.0225(5) 0.0188(5) 0.0390(6) 0.0014(4) 0.0045(5) 0.0036(4)
O3 0.0319(7) 0.0379(7) 0.1053(13) -0.0243(8) -0.0011(8) 0.0238(6)
O4 0.0624(10) 0.0277(7) 0.0708(10) 0.0111(7) 0.0441(8) 0.0066(6)
O5 0.026(3) 0.0253(14) 0.0205(5) 0.0020(5) 0.0041(9) 0.0137(18)
Cu1 0.0235(10) 0.0203(6) 0.0182(4) 0.0027(4) 0.0027(7) 0.0084(8)
N5 0.027(2) 0.027(2) 0.019(2) 0.0073(17) 0.0052(18) 0.0105(18)
C49 0.026(3) 0.024(2) 0.0302(19) 0.0000(15) 0.007(2) 0.009(2)
C50 0.030(3) 0.030(2) 0.038(2) 0.0009(17) 0.012(3) 0.012(2)
C51 0.040(3) 0.030(2) 0.046(3) 0.006(2) 0.017(3) 0.020(2)
C52 0.031(2) 0.038(3) 0.031(3) 0.020(2) 0.015(2) 0.0172(19)
C53 0.020(2) 0.024(2) 0.024(2) 0.0111(17) 0.0144(16) 0.0099(16)
C54 0.0207(15) 0.0297(16) 0.0257(15) 0.0078(13) 0.0038(12) 0.0093(13)
N6 0.023(2) 0.0261(18) 0.0237(15) 0.0051(13) 0.0039(16) 0.0097(16)
C55 0.0279(15) 0.0235(14) 0.0187(13) -0.0002(11) 0.0013(11) 0.0046(12)
C56 0.0248(15) 0.0224(14) 0.0263(14) 0.0002(11) 0.0071(12) 0.0098(12)
C57 0.0280(17) 0.0280(16) 0.0306(17) -0.0014(13) 0.0105(14) 0.0051(13)
C58 0.042(2) 0.019(2) 0.035(3) 0.005(2) 0.000(2) 0.0018(17)
C59 0.035(2) 0.022(2) 0.040(3) 0.014(2) 0.001(2) 0.0167(16)
C60 0.035(2) 0.025(3) 0.033(3) 0.003(2) -0.001(2) 0.0088(19)
N7 0.0260(19) 0.0226(14) 0.0242(17) 0.0025(12) 0.0047(13) 0.0109(14)
C61 0.0251(14) 0.0283(15) 0.0199(13) 0.0083(11) 0.0065(11) 0.0099(12)
C62 0.0257(15) 0.0190(14) 0.0247(14) 0.0029(12) 0.0047(12) 0.0053(13)
C63 0.031(2) 0.0313(19) 0.0252(18) 0.0063(14) 0.0080(18) 0.013(2)
C64 0.032(2) 0.0387(18) 0.033(2) 0.0062(15) 0.0117(17) 0.0152(17)
C65 0.0262(17) 0.050(2) 0.0339(18) 0.0008(16) 0.0058(14) 0.0177(16)
C66 0.0236(18) 0.039(2) 0.0276(18) 0.0004(15) 0.0039(14) 0.0117(15)
N8 0.025(3) 0.018(2) 0.0193(18) -0.0016(14) 0.008(2) 0.0017(19)
O5' 0.026(3) 0.0253(14) 0.0205(5) 0.0020(5) 0.0041(9) 0.0137(18)
Cu1' 0.0254(10) 0.0179(6) 0.0167(4) 0.0013(3) 0.0011(7) 0.0081(8)
N5' 0.026(2) 0.019(2) 0.024(3) 0.0007(18) 0.006(2) 0.0089(18)
C49' 0.025(3) 0.028(2) 0.0266(19) -0.0007(16) 0.004(2) 0.008(2)
C50' 0.028(3) 0.023(2) 0.038(2) 0.0007(16) 0.015(3) 0.009(2)
C51' 0.039(3) 0.032(3) 0.037(3) 0.013(2) 0.013(2) 0.023(2)
C52' 0.028(2) 0.028(2) 0.023(3) 0.0134(19) 0.0154(18) 0.0162(17)
C53' 0.0180(18) 0.028(2) 0.018(2) 0.0115(16) 0.0108(15) 0.0081(16)
C54' 0.0347(18) 0.0269(16) 0.0214(15) 0.0040(13) 0.0005(14) 0.0151(14)
N6' 0.029(2) 0.026(2) 0.0185(14) 0.0029(13) 0.0016(17) 0.0137(18)
C55' 0.0244(15) 0.0303(16) 0.0270(15) -0.0006(12) -0.0025(12) 0.0091(12)
C56' 0.0278(16) 0.0220(14) 0.0309(16) -0.0010(12) -0.0019(13) 0.0088(12)
C57' 0.0281(18) 0.0248(17) 0.036(2) -0.0028(16) 0.0001(15) 0.0040(14)
C58' 0.044(2) 0.0181(19) 0.042(3) 0.011(2) -0.001(2) 0.0037(18)
C59' 0.033(2) 0.019(2) 0.042(3) 0.006(2) -0.004(2) 0.0153(16)
C60' 0.035(2) 0.021(2) 0.027(3) 0.0068(18) 0.0006(18) 0.0145(18)
N7' 0.0258(19) 0.0186(14) 0.0237(18) 0.0001(13) 0.0022(13) 0.0069(14)
C61' 0.0336(17) 0.0273(15) 0.0215(14) -0.0014(12) 0.0019(12) 0.0123(13)
C62' 0.0386(18) 0.0332(17) 0.0187(14) 0.0044(13) 0.0083(13) 0.0226(15)
C63' 0.042(2) 0.0371(19) 0.0256(16) 0.0066(14) 0.0112(15) 0.0191(17)
C64' 0.043(3) 0.052(2) 0.032(3) 0.0142(18) 0.018(3) 0.025(2)
C65' 0.0281(18) 0.052(2) 0.0356(19) 0.0058(17) 0.0115(15) 0.0050(17)
C66' 0.029(2) 0.036(2) 0.0269(19) 0.0020(16) 0.0055(17) 0.0061(18)
N8' 0.029(3) 0.0208(18) 0.0248(18) 0.0011(14) 0.0030(19) 0.0005(18)
B1 0.0302(9) 0.0240(8) 0.0228(8) -0.0011(6) 0.0059(7) 0.0092(7)
C67 0.0258(8) 0.0234(7) 0.0301(8) 0.0008(6) 0.0049(6) 0.0060(6)
C68 0.0350(9) 0.0296(8) 0.0340(9) 0.0046(7) 0.0092(7) 0.0096(7)
C69 0.0445(10) 0.0332(9) 0.0446(10) 0.0146(8) 0.0107(8) 0.0118(8)
C70 0.0430(10) 0.0220(8) 0.0599(12) 0.0069(8) 0.0059(9) 0.0107(7)
C71 0.0364(9) 0.0227(8) 0.0490(11) -0.0065(7) 0.0055(8) 0.0089(7)
C72 0.0278(8) 0.0254(8) 0.0328(8) -0.0006(6) 0.0046(6) 0.0067(6)
C73 0.0280(8) 0.0264(8) 0.0232(7) -0.0021(6) 0.0081(6) 0.0109(6)
C74 0.0272(8) 0.0279(8) 0.0309(8) 0.0003(6) 0.0086(6) 0.0091(6)
C75 0.0215(7) 0.0345(9) 0.0370(9) -0.0069(7) 0.0050(6) 0.0093(7)
C76 0.0272(8) 0.0430(10) 0.0331(9) -0.0058(7) 0.0004(7) 0.0217(7)
C77 0.0381(9) 0.0289(8) 0.0327(8) -0.0006(7) 0.0069(7) 0.0199(7)
C78 0.0288(8) 0.0246(7) 0.0270(8) -0.0047(6) 0.0060(6) 0.0102(6)
C79 0.0380(9) 0.0325(8) 0.0224(7) 0.0028(6) 0.0079(6) 0.0180(7)
C80 0.0436(10) 0.0421(10) 0.0299(9) 0.0052(7) 0.0116(7) 0.0226(8)
C81 0.0541(12) 0.0669(14) 0.0340(10) 0.0127(9) 0.0199(9) 0.0380(11)
C82 0.0727(15) 0.0677(14) 0.0267(9) 0.0020(9) 0.0123(9) 0.0535(12)
C83 0.0652(13) 0.0431(10) 0.0274(9) -0.0065(7) -0.0042(8) 0.0364(10)
C84 0.0435(10) 0.0348(9) 0.0242(8) -0.0011(7) 0.0013(7) 0.0220(8)
C85 0.0292(8) 0.0188(7) 0.0234(7) -0.0005(5) 0.0035(6) 0.0082(6)
C86 0.0365(9) 0.0213(7) 0.0215(7) 0.0014(6) 0.0046(6) 0.0092(6)
C87 0.0332(8) 0.0214(7) 0.0261(8) 0.0014(6) -0.0045(6) 0.0066(6)
C88 0.0248(8) 0.0231(7) 0.0351(9) 0.0047(6) 0.0020(6) 0.0045(6)
C89 0.0299(8) 0.0244(7) 0.0257(8) 0.0062(6) 0.0065(6) 0.0070(6)
C90 0.0283(8) 0.0214(7) 0.0214(7) -0.0003(5) 0.0013(6) 0.0077(6)
F1 0.0515(6) 0.0426(6) 0.0281(5) 0.0091(4) 0.0129(4) 0.0203(5)
F2 0.0727(9) 0.0459(7) 0.0538(7) 0.0268(6) 0.0164(6) 0.0249(6)
F3 0.0784(9) 0.0281(6) 0.0846(10) 0.0135(6) 0.0133(8) 0.0247(6)
F4 0.0599(7) 0.0316(6) 0.0599(7) -0.0125(5) 0.0088(6) 0.0204(5)
F5 0.0400(5) 0.0312(5) 0.0291(5) -0.0040(4) 0.0068(4) 0.0132(4)
F6 0.0318(5) 0.0258(5) 0.0410(6) 0.0037(4) 0.0068(4) 0.0042(4)
F7 0.0232(5) 0.0406(6) 0.0497(6) -0.0056(5) 0.0014(4) 0.0056(4)
F8 0.0372(6) 0.0514(6) 0.0446(6) -0.0065(5) -0.0059(5) 0.0290(5)
F9 0.0525(7) 0.0333(5) 0.0440(6) 0.0016(4) -0.0004(5) 0.0265(5)
F10 0.0375(5) 0.0218(4) 0.0325(5) -0.0033(4) 0.0024(4) 0.0104(4)
F11 0.0378(6) 0.0441(6) 0.0438(6) 0.0082(5) 0.0195(5) 0.0128(5)
F12 0.0657(9) 0.0903(10) 0.0555(8) 0.0189(7) 0.0386(7) 0.0442(8)
F13 0.1056(12) 0.0966(11) 0.0386(7) 0.0000(7) 0.0234(7) 0.0781(10)
F14 0.0836(9) 0.0499(7) 0.0397(6) -0.0179(5) -0.0097(6) 0.0439(7)
F15 0.0460(6) 0.0276(5) 0.0364(5) -0.0073(4) 0.0006(4) 0.0123(4)
F16 0.0411(5) 0.0344(5) 0.0196(4) 0.0030(4) 0.0039(4) 0.0114(4)
F17 0.0368(5) 0.0319(5) 0.0301(5) 0.0028(4) -0.0089(4) 0.0061(4)
F18 0.0259(5) 0.0384(6) 0.0451(6) 0.0126(5) 0.0011(4) 0.0028(4)
F19 0.0315(5) 0.0435(6) 0.0295(5) 0.0121(4) 0.0100(4) 0.0081(4)
F20 0.0286(5) 0.0343(5) 0.0197(4) 0.0009(4) 0.0014(3) 0.0096(4)
C1S 0.061(9) 0.063(8) 0.089(6) 0.024(7) 0.018(7) 0.022(7)
C2S 0.049(4) 0.042(4) 0.088(4) 0.016(4) 0.006(3) 0.013(3)
C3S 0.051(4) 0.055(4) 0.091(5) 0.017(4) -0.004(4) 0.014(3)
C4S 0.057(5) 0.075(5) 0.087(5) 0.014(4) -0.010(5) 0.020(4)
C5S 0.063(5) 0.084(4) 0.082(4) 0.006(4) -0.005(4) 0.018(4)
C6S 0.051(4) 0.061(4) 0.086(4) 0.003(4) 0.004(4) 0.012(3)
C7S 0.051(4) 0.045(4) 0.091(4) 0.013(4) 0.010(4) 0.013(3)
C1' 0.079(4) 0.121(5) 0.125(5) 0.029(4) 0.044(4) 0.057(4)
C2' 0.0409(15) 0.0416(16) 0.092(3) 0.0104(17) 0.0100(17) 0.0184(13)
C3' 0.0449(18) 0.0472(16) 0.089(3) 0.0075(19) -0.0113(19) 0.0176(14)
C4' 0.068(3) 0.079(2) 0.088(3) 0.033(2) -0.018(2) 0.011(2)
C5' 0.056(3) 0.104(3) 0.067(2) 0.005(2) -0.0045(19) 0.010(2)
C6' 0.044(2) 0.0488(16) 0.085(2) -0.0148(16) -0.0001(18) 0.0118(15)
C7' 0.0499(16) 0.0378(17) 0.092(2) 0.0222(16) 0.0149(16) 0.0227(14)
C8S 0.052(4) 0.045(4) 0.117(8) -0.032(4) 0.010(5) 0.020(3)
C9S 0.0391(19) 0.0318(17) 0.046(2) -0.0004(14) 0.0131(15) 0.0131(14)
C10S 0.038(3) 0.041(3) 0.049(4) -0.004(3) -0.001(3) 0.015(3)
C11S 0.046(2) 0.046(2) 0.067(3) -0.021(2) -0.008(2) 0.0170(18)
C12S 0.050(4) 0.056(4) 0.062(4) -0.018(3) 0.004(3) 0.027(3)
C13S 0.0366(18) 0.056(2) 0.042(2) 0.0004(17) 0.0056(15) 0.0226(16)
C14S 0.031(3) 0.041(3) 0.033(3) -0.004(3) 0.008(2) 0.007(2)

loop_
_atom_type_symbol
_atom_type_description
_atom_type_scat_dispersion_real
_atom_type_scat_dispersion_imag
_atom_type_scat_source
C C 0.0181 0.0091 'International Tables Vol C Tables 4.2.6.8 and 6.1.1.4'
H H 0.0000 0.0000 'International Tables Vol C Tables 4.2.6.8 and 6.1.1.4'
B B 0.0090 0.0039 'International Tables Vol C Tables 4.2.6.8 and 6.1.1.4'
N N 0.0311 0.0180 'International Tables Vol C Tables 4.2.6.8 and 6.1.1.4'
O O 0.0492 0.0322 'International Tables Vol C Tables 4.2.6.8 and 6.1.1.4'
F F 0.0727 0.0534 'International Tables Vol C Tables 4.2.6.8 and 6.1.1.4'
Fe Fe -1.1336 3.1974 'International Tables Vol C Tables 4.2.6.8 and 6.1.1.4'
Cu Cu -1.9646 0.5888 'International Tables Vol C Tables 4.2.6.8 and 6.1.1.4'

loop_
_geom_angle_atom_site_label_1
_geom_angle_atom_site_label_2
_geom_angle_atom_site_label_3
_geom_angle
O5 Fe1 O5' 6.1(15)
O5 Fe1 N1 106.7(7)
O5' Fe1 N1 101.3(7)
O5 Fe1 N2 106.8(8)
O5' Fe1 N2 104.0(8)
N1 Fe1 N2 85.96(5)
O5 Fe1 N3 102.3(7)
O5' Fe1 N3 107.7(7)
N1 Fe1 N3 151.02(5)
N2 Fe1 N3 86.20(5)
O5 Fe1 N4 104.6(8)
O5' Fe1 N4 107.4(7)
N1 Fe1 N4 86.51(5)
N2 Fe1 N4 148.54(5)
N3 Fe1 N4 85.77(5)
N1 C1 C20 126.04(13)
N1 C1 C2 109.60(13)
C20 C1 C2 124.28(14)
C3 C2 C1 107.18(14)
C3 C2 H2 126.4
C1 C2 H2 126.4
C2 C3 C4 107.24(14)
C2 C3 H3 126.4
C4 C3 H3 126.4
N1 C4 C5 125.87(13)
N1 C4 C3 109.68(13)
C5 C4 C3 124.09(14)
C6 C5 C4 124.19(13)
C6 C5 C21 117.53(13)
C4 C5 C21 118.25(13)
N2 C6 C5 125.91(13)
N2 C6 C7 109.64(13)
C5 C6 C7 124.45(14)
C8 C7 C6 107.16(13)
C8 C7 H7 126.4
C6 C7 H7 126.4
C7 C8 C9 106.97(14)
C7 C8 H8 126.5
C9 C8 H8 126.5
N2 C9 C10 126.33(13)
N2 C9 C8 109.91(13)
C10 C9 C8 123.75(14)
C9 C10 C11 124.77(14)
C9 C10 C28 116.55(13)
C11 C10 C28 118.68(13)
N3 C11 C10 125.31(14)
N3 C11 C12 109.97(13)
C10 C11 C12 124.71(14)
C13 C12 C11 107.02(14)
C13 C12 H12 126.5
C11 C12 H12 126.5
C12 C13 C14 107.05(14)
C12 C13 H13 126.5
C14 C13 H13 126.5
N3 C14 C15 125.30(14)
N3 C14 C13 109.99(14)
C15 C14 C13 124.70(14)
C16 C15 C14 124.70(14)
C16 C15 C35 118.05(13)
C14 C15 C35 117.05(13)
N4 C16 C15 125.79(13)
N4 C16 C17 109.62(13)
C15 C16 C17 124.52(14)
C18 C17 C16 107.31(13)
C18 C17 H17 126.3
C16 C17 H17 126.3
C17 C18 C19 107.12(13)
C17 C18 H18 126.4
C19 C18 H18 126.4
N4 C19 C20 125.60(13)
N4 C19 C18 109.81(13)
C20 C19 C18 124.59(13)
C1 C20 C19 124.83(14)
C1 C20 C42 117.55(13)
C19 C20 C42 117.62(13)
C1 N1 C4 106.29(12)
C1 N1 Fe1 126.99(10)
C4 N1 Fe1 126.05(10)
C9 N2 C6 106.30(12)
C9 N2 Fe1 125.66(10)
C6 N2 Fe1 126.32(10)
C14 N3 C11 105.94(12)
C14 N3 Fe1 125.47(10)
C11 N3 Fe1 125.08(10)
C19 N4 C16 106.13(12)
C19 N4 Fe1 126.66(10)
C16 N4 Fe1 126.02(10)
C22 C21 C26 118.15(14)
C22 C21 C5 120.84(14)
C26 C21 C5 120.97(14)
C21 C22 C23 121.73(15)
C21 C22 H22 119.1
C23 C22 H22 119.1
C24 C23 C22 119.17(15)
C24 C23 H23 120.4
C22 C23 H23 120.4
O1 C24 C23 124.29(15)
O1 C24 C25 115.75(15)
C23 C24 C25 119.95(15)
C26 C25 C24 120.02(15)
C26 C25 H25 120.0
C24 C25 H25 120.0
C25 C26 C21 120.96(15)
C25 C26 H26 119.5
C21 C26 H26 119.5
O1 C27 H27A 109.5
O1 C27 H27B 109.5
H27A C27 H27B 109.5
O1 C27 H27C 109.5
H27A C27 H27C 109.5
H27B C27 H27C 109.5
C29 C28 C33 118.43(14)
C29 C28 C10 120.87(14)
C33 C28 C10 120.62(14)
C28 C29 C30 121.10(15)
C28 C29 H29 119.4
C30 C29 H29 119.4
C31 C30 C29 119.57(14)
C31 C30 H30 120.2
C29 C30 H30 120.2
O2 C31 C30 123.93(14)
O2 C31 C32 116.02(14)
C30 C31 C32 120.05(14)
C33 C32 C31 119.76(14)
C33 C32 H32 120.1
C31 C32 H32 120.1
C32 C33 C28 121.06(14)
C32 C33 H33 119.5
C28 C33 H33 119.5
O2 C34 H34A 109.5
O2 C34 H34B 109.5
H34A C34 H34B 109.5
O2 C34 H34C 109.5
H34A C34 H34C 109.5
H34B C34 H34C 109.5
C36 C35 C40 118.14(15)
C36 C35 C15 122.37(15)
C40 C35 C15 119.48(15)
C35 C36 C37 121.65(17)
C35 C36 H36 119.2
C37 C36 H36 119.2
C38 C37 C36 118.86(17)
C38 C37 H37 120.6
C36 C37 H37 120.6
O3 C38 C37 124.18(17)
O3 C38 C39 115.06(17)
C37 C38 C39 120.76(16)
C40 C39 C38 119.42(17)
C40 C39 H39 120.3
C38 C39 H39 120.3
C39 C40 C35 121.11(16)
C39 C40 H40 119.4
C35 C40 H40 119.4
O3 C41 H41A 109.5
O3 C41 H41B 109.5
H41A C41 H41B 109.5
O3 C41 H41C 109.5
H41A C41 H41C 109.5
H41B C41 H41C 109.5
C47 C42 C43 117.74(15)
C47 C42 C20 120.22(14)
C43 C42 C20 122.04(15)
C44 C43 C42 121.12(18)
C44 C43 H43 119.4
C42 C43 H43 119.4
C45 C44 C43 120.07(18)
C45 C44 H44 120.0
C43 C44 H44 120.0
O4 C45 C44 116.21(19)
O4 C45 C46 124.0(2)
C44 C45 C46 119.82(16)
C45 C46 C47 119.36(18)
C45 C46 H46 120.3
C47 C46 H46 120.3
C42 C47 C46 121.77(17)
C42 C47 H47 119.1
C46 C47 H47 119.1
O4 C48 H48A 109.5
O4 C48 H48B 109.5
H48A C48 H48B 109.5
O4 C48 H48C 109.5
H48A C48 H48C 109.5
H48B C48 H48C 109.5
C24 O1 C27 117.22(14)
C31 O2 C34 116.65(13)
C38 O3 C41 116.98(16)
C45 O4 C48 116.71(19)
Fe1 O5 Cu1 173.6(15)
O5 Cu1 N8 98.6(7)
O5 Cu1 N7 97.0(7)
N8 Cu1 N7 123.9(3)
O5 Cu1 N5 101.6(7)
N8 Cu1 N5 110.9(3)
N7 Cu1 N5 118.0(2)
O5 Cu1 N6 177.3(8)
N8 Cu1 N6 81.1(2)
N7 Cu1 N6 81.0(2)
N5 Cu1 N6 81.0(3)
C53 N5 C49 119.8(7)
C53 N5 Cu1 114.2(6)
C49 N5 Cu1 125.1(6)
N5 C49 C50 121.5(7)
N5 C49 H49 119.2
C50 C49 H49 119.2
C51 C50 C49 119.1(8)
C51 C50 H50 120.4
C49 C50 H50 120.4
C50 C51 C52 119.6(10)
C50 C51 H51 120.2
C52 C51 H51 120.2
C53 C52 C51 118.7(8)
C53 C52 H52 120.6
C51 C52 H52 120.6
N5 C53 C52 121.2(7)
N5 C53 C54 114.9(6)
C52 C53 C54 123.8(7)
N6 C54 C53 110.1(4)
N6 C54 H54A 109.6
C53 C54 H54A 109.6
N6 C54 H54B 109.6
C53 C54 H54B 109.6
H54A C54 H54B 108.2
C55 N6 C61 111.4(4)
C55 N6 C54 110.3(3)
C61 N6 C54 111.7(4)
C55 N6 Cu1 107.4(3)
C61 N6 Cu1 109.1(3)
C54 N6 Cu1 106.7(3)
N6 C55 C56 112.0(3)
N6 C55 H55A 109.2
C56 C55 H55A 109.2
N6 C55 H55B 109.2
C56 C55 H55B 109.2
H55A C55 H55B 107.9
N7 C56 C57 122.5(3)
N7 C56 C55 114.9(3)
C57 C56 C55 122.6(3)
C58 C57 C56 118.9(4)
C58 C57 H57 120.5
C56 C57 H57 120.5
C57 C58 C59 120.5(6)
C57 C58 H58 119.7
C59 C58 H58 119.7
C58 C59 C60 116.7(7)
C58 C59 H59 121.7
C60 C59 H59 121.7
N7 C60 C59 122.7(8)
N7 C60 H60 118.6
C59 C60 H60 118.6
C56 N7 C60 118.7(6)
C56 N7 Cu1 115.2(3)
C60 N7 Cu1 125.9(5)
N6 C61 C62 112.7(3)
N6 C61 H61A 109.0
C62 C61 H61A 109.0
N6 C61 H61B 109.0
C62 C61 H61B 109.0
H61A C61 H61B 107.8
N8 C62 C63 123.3(4)
N8 C62 C61 114.7(3)
C63 C62 C61 122.0(3)
C64 C63 C62 118.0(4)
C64 C63 H63 121.0
C62 C63 H63 121.0
C63 C64 C65 120.2(4)
C63 C64 H64 119.9
C65 C64 H64 119.9
C64 C65 C66 118.6(4)
C64 C65 H65 120.7
C66 C65 H65 120.7
N8 C66 C65 121.3(4)
N8 C66 H66 119.4
C65 C66 H66 119.4
C62 N8 C66 118.6(4)
C62 N8 Cu1 116.7(4)
C66 N8 Cu1 124.5(4)
Fe1 O5' Cu1' 178.6(15)
O5' Cu1' N8' 99.1(7)
O5' Cu1' N7' 98.1(7)
N8' Cu1' N7' 129.1(3)
O5' Cu1' N6' 179.4(8)
N8' Cu1' N6' 80.6(2)
N7' Cu1' N6' 81.8(2)
O5' Cu1' N5' 100.7(7)
N8' Cu1' N5' 104.8(3)
N7' Cu1' N5' 118.4(3)
N6' Cu1' N5' 79.9(3)
C53' N5' C49' 119.3(7)
C53' N5' Cu1' 115.4(5)
C49' N5' Cu1' 125.3(6)
N5' C49' C50' 122.3(7)
N5' C49' H49' 118.9
C50' C49' H49' 118.9
C49' C50' C51' 117.5(7)
C49' C50' H50' 121.3
C51' C50' H50' 121.3
C52' C51' C50' 120.6(10)
C52' C51' H51' 119.7
C50' C51' H51' 119.7
C51' C52' C53' 118.2(8)
C51' C52' H52' 120.9
C53' C52' H52' 120.9
N5' C53' C52' 122.2(6)
N5' C53' C54' 115.8(6)
C52' C53' C54' 121.8(6)
N6' C54' C53' 112.7(4)
N6' C54' H54C 109.1
C53' C54' H54C 109.1
N6' C54' H54D 109.1
C53' C54' H54D 109.1
H54C C54' H54D 107.8
C54' N6' C61' 112.2(4)
C54' N6' C55' 110.9(4)
C61' N6' C55' 111.7(4)
C54' N6' Cu1' 109.9(3)
C61' N6' Cu1' 104.6(3)
C55' N6' Cu1' 107.2(3)
N6' C55' C56' 111.1(3)
N6' C55' H55C 109.4
C56' C55' H55C 109.4
N6' C55' H55D 109.4
C56' C55' H55D 109.4
H55C C55' H55D 108.0
N7' C56' C57' 122.2(3)
N7' C56' C55' 114.4(3)
C57' C56' C55' 123.3(3)
C56' C57' C58' 118.5(4)
C56' C57' H57' 120.7
C58' C57' H57' 120.7
C59' C58' C57' 118.9(6)
C59' C58' H58' 120.6
C57' C58' H58' 120.6
C58' C59' C60' 119.3(7)
C58' C59' H59' 120.3
C60' C59' H59' 120.3
N7' C60' C59' 121.7(8)
N7' C60' H60' 119.1
C59' C60' H60' 119.1
C60' N7' C56' 119.3(6)
C60' N7' Cu1' 124.3(5)
C56' N7' Cu1' 115.0(3)
N6' C61' C62' 108.4(3)
N6' C61' H61C 110.0
C62' C61' H61C 110.0
N6' C61' H61D 110.0
C62' C61' H61D 110.0
H61C C61' H61D 108.4
N8' C62' C63' 122.7(4)
N8' C62' C61' 113.4(3)
C63' C62' C61' 123.7(3)
C64' C63' C62' 118.4(4)
C64' C63' H63' 120.8
C62' C63' H63' 120.8
C63' C64' C65' 119.9(4)
C63' C64' H64' 120.1
C65' C64' H64' 120.1
C66' C65' C64' 118.2(4)
C66' C65' H65' 120.9
C64' C65' H65' 120.9
N8' C66' C65' 121.9(5)
N8' C66' H66' 119.1
C65' C66' H66' 119.1
C66' N8' C62' 118.8(5)
C66' N8' Cu1' 125.7(4)
C62' N8' Cu1' 114.8(4)
C73 B1 C85 115.20(13)
C73 B1 C79 102.19(13)
C85 B1 C79 111.82(13)
C73 B1 C67 112.84(13)
C85 B1 C67 100.90(13)
C79 B1 C67 114.45(13)
C68 C67 C72 112.73(15)
C68 C67 B1 128.05(15)
C72 C67 B1 118.66(14)
F1 C68 C69 115.00(16)
F1 C68 C67 120.78(15)
C69 C68 C67 124.21(17)
F2 C69 C70 119.71(17)
F2 C69 C68 120.07(18)
C70 C69 C68 120.21(18)
F3 C70 C69 121.05(19)
F3 C70 C71 120.63(19)
C69 C70 C71 118.32(17)
F4 C71 C70 120.00(17)
F4 C71 C72 120.41(18)
C70 C71 C72 119.58(17)
F5 C72 C71 115.62(15)
F5 C72 C67 119.43(15)
C71 C72 C67 124.95(17)
C74 C73 C78 113.22(15)
C74 C73 B1 126.29(15)
C78 C73 B1 120.05(14)
F6 C74 C75 115.23(15)
F6 C74 C73 120.79(15)
C75 C74 C73 123.97(16)
F7 C75 C76 119.91(16)
F7 C75 C74 120.19(16)
C76 C75 C74 119.90(16)
F8 C76 C75 120.51(16)
F8 C76 C77 120.59(17)
C75 C76 C77 118.90(16)
F9 C77 C78 121.16(16)
F9 C77 C76 119.47(16)
C78 C77 C76 119.36(16)
F10 C78 C77 116.14(15)
F10 C78 C73 119.26(15)
C77 C78 C73 124.60(15)
C84 C79 C80 113.98(16)
C84 C79 B1 126.37(15)
C80 C79 B1 119.37(15)
F11 C80 C81 116.46(18)
F11 C80 C79 119.58(15)
C81 C80 C79 123.96(19)
F12 C81 C82 119.78(18)
F12 C81 C80 120.9(2)
C82 C81 C80 119.3(2)
F13 C82 C83 120.2(2)
F13 C82 C81 120.4(2)
C83 C82 C81 119.41(17)
F14 C83 C82 119.95(18)
F14 C83 C84 120.1(2)
C82 C83 C84 119.95(19)
F15 C84 C79 121.71(15)
F15 C84 C83 114.97(17)
C79 C84 C83 123.32(18)
C90 C85 C86 112.77(14)
C90 C85 B1 128.32(14)
C86 C85 B1 118.70(14)
F16 C86 C87 116.06(14)
F16 C86 C85 118.97(15)
C87 C86 C85 124.97(15)
F17 C87 C86 120.66(15)
F17 C87 C88 119.64(15)
C86 C87 C88 119.70(15)
F18 C88 C87 120.27(15)
F18 C88 C89 121.27(15)
C87 C88 C89 118.45(15)
F19 C89 C88 119.62(15)
F19 C89 C90 120.58(14)
C88 C89 C90 119.81(15)
F20 C90 C89 114.93(13)
F20 C90 C85 120.83(14)
C89 C90 C85 124.24(15)
C3S C2S C7S 120.1(15)
C3S C2S C1S 116.8(16)
C7S C2S C1S 123.1(16)
C4S C3S C2S 114.7(16)
C4S C3S H3S 122.7
C2S C3S H3S 122.7
C3S C4S C5S 127.5(16)
C3S C4S H4S 116.3
C5S C4S H4S 116.3
C6S C5S C4S 118.0(16)
C6S C5S H5S 121.0
C4S C5S H5S 121.0
C5S C6S C7S 115.2(17)
C5S C6S H6S 122.4
C7S C6S H6S 122.4
C2S C7S C6S 124.6(18)
C2S C7S H7S 117.7
C6S C7S H7S 117.7
C2' C1' H1'1 109.5
C2' C1' H1'2 109.5
H1'1 C1' H1'2 109.5
C2' C1' H1'3 109.5
H1'1 C1' H1'3 109.5
H1'2 C1' H1'3 109.5
C3' C2' C7' 117.6(4)
C3' C2' C1' 120.8(4)
C7' C2' C1' 121.7(4)
C2' C3' C4' 122.1(4)
C2' C3' H3' 119.0
C4' C3' H3' 119.0
C3' C4' C5' 119.5(4)
C3' C4' H4' 120.2
C5' C4' H4' 120.2
C6' C5' C4' 119.3(4)
C6' C5' H5' 120.3
C4' C5' H5' 120.3
C7' C6' C5' 118.6(4)
C7' C6' H6' 120.7
C5' C6' H6' 120.7
C6' C7' C2' 122.9(4)
C6' C7' H7' 118.6
C2' C7' H7' 118.6
C10S C9S C14S 118.4(8)
C10S C9S C8S 120.4(8)
C14S C9S C8S 121.2(8)
C11S C10S C9S 120.5(10)
C11S C10S H10S 119.7
C9S C10S H10S 119.7
C10S C11S C12S 120.2(8)
C10S C11S H11S 119.9
C12S C11S H11S 119.9
C13S C12S C11S 120.0(10)
C13S C12S H12S 120.0
C11S C12S H12S 120.0
C12S C13S C14S 119.6(8)
C12S C13S H13S 120.2
C14S C13S H13S 120.2
C13S C14S C9S 121.2(9)
C13S C14S H14S 119.4
C9S C14S H14S 119.4

loop_
_geom_bond_atom_site_label_1
_geom_bond_atom_site_label_2
_geom_bond_distance
Fe1 O5 1.720(7)
Fe1 O5' 1.775(7)
Fe1 N1 2.0953(12)
Fe1 N2 2.0997(12)
Fe1 N3 2.1049(13)
Fe1 N4 2.1087(12)
C1 N1 1.3752(19)
C1 C20 1.401(2)
C1 C2 1.442(2)
C2 C3 1.350(2)
C2 H2 0.9500
C3 C4 1.438(2)
C3 H3 0.9500
C4 N1 1.3769(19)
C4 C5 1.402(2)
C5 C6 1.396(2)
C5 C21 1.4979(19)
C6 N2 1.3749(18)
C6 C7 1.445(2)
C7 C8 1.351(2)
C7 H7 0.9500
C8 C9 1.443(2)
C8 H8 0.9500
C9 N2 1.3725(19)
C9 C10 1.398(2)
C10 C11 1.398(2)
C10 C28 1.496(2)
C11 N3 1.3762(19)
C11 C12 1.439(2)
C12 C13 1.353(2)
C12 H12 0.9500
C13 C14 1.439(2)
C13 H13 0.9500
C14 N3 1.3750(19)
C14 C15 1.409(2)
C15 C16 1.398(2)
C15 C35 1.497(2)
C16 N4 1.3795(18)
C16 C17 1.442(2)
C17 C18 1.351(2)
C17 H17 0.9500
C18 C19 1.441(2)
C18 H18 0.9500
C19 N4 1.3780(19)
C19 C20 1.404(2)
C20 C42 1.497(2)
C21 C22 1.388(2)
C21 C26 1.390(2)
C22 C23 1.392(2)
C22 H22 0.9500
C23 C24 1.384(2)
C23 H23 0.9500
C24 O1 1.3665(19)
C24 C25 1.393(2)
C25 C26 1.384(2)
C25 H25 0.9500
C26 H26 0.9500
C27 O1 1.427(2)
C27 H27A 0.9800
C27 H27B 0.9800
C27 H27C 0.9800
C28 C29 1.390(2)
C28 C33 1.396(2)
C29 C30 1.393(2)
C29 H29 0.9500
C30 C31 1.386(2)
C30 H30 0.9500
C31 O2 1.3744(18)
C31 C32 1.394(2)
C32 C33 1.383(2)
C32 H32 0.9500
C33 H33 0.9500
C34 O2 1.424(2)
C34 H34A 0.9800
C34 H34B 0.9800
C34 H34C 0.9800
C35 C36 1.384(2)
C35 C40 1.396(2)
C36 C37 1.397(2)
C36 H36 0.9500
C37 C38 1.379(3)
C37 H37 0.9500
C38 O3 1.372(2)
C38 C39 1.389(3)
C39 C40 1.385(2)
C39 H39 0.9500
C40 H40 0.9500
C41 O3 1.424(3)
C41 H41A 0.9800
C41 H41B 0.9800
C41 H41C 0.9800
C42 C47 1.389(2)
C42 C43 1.392(2)
C43 C44 1.390(2)
C43 H43 0.9500
C44 C45 1.385(3)
C44 H44 0.9500
C45 O4 1.373(2)
C45 C46 1.385(3)
C46 C47 1.393(2)
C46 H46 0.9500
C47 H47 0.9500
C48 O4 1.429(3)
C48 H48A 0.9800
C48 H48B 0.9800
C48 H48C 0.9800
O5 Cu1 1.824(7)
Cu1 N8 2.045(6)
Cu1 N7 2.046(5)
Cu1 N5 2.086(8)
Cu1 N6 2.086(6)
N5 C53 1.332(9)
N5 C49 1.347(8)
C49 C50 1.389(8)
C49 H49 0.9500
C50 C51 1.357(9)
C50 H50 0.9500
C51 C52 1.395(10)
C51 H51 0.9500
C52 C53 1.392(9)
C52 H52 0.9500
C53 C54 1.520(7)
C54 N6 1.493(6)
C54 H54A 0.9900
C54 H54B 0.9900
N6 C55 1.469(6)
N6 C61 1.472(5)
C55 C56 1.501(4)
C55 H55A 0.9900
C55 H55B 0.9900
C56 N7 1.339(5)
C56 C57 1.383(4)
C57 C58 1.375(6)
C57 H57 0.9500
C58 C59 1.398(8)
C58 H58 0.9500
C59 C60 1.409(9)
C59 H59 0.9500
C60 N7 1.348(9)
C60 H60 0.9500
C61 C62 1.516(4)
C61 H61A 0.9900
C61 H61B 0.9900
C62 N8 1.332(6)
C62 C63 1.379(5)
C63 C64 1.378(6)
C63 H63 0.9500
C64 C65 1.381(6)
C64 H64 0.9500
C65 C66 1.393(5)
C65 H65 0.9500
C66 N8 1.359(6)
C66 H66 0.9500
O5' Cu1' 1.854(7)
Cu1' N8' 2.043(7)
Cu1' N7' 2.046(5)
Cu1' N6' 2.095(6)
Cu1' N5' 2.102(7)
N5' C53' 1.328(9)
N5' C49' 1.348(8)
C49' C50' 1.384(8)
C49' H49' 0.9500
C50' C51' 1.394(9)
C50' H50' 0.9500
C51' C52' 1.371(9)
C51' H51' 0.9500
C52' C53' 1.392(8)
C52' H52' 0.9500
C53' C54' 1.493(7)
C54' N6' 1.469(6)
C54' H54C 0.9900
C54' H54D 0.9900
N6' C61' 1.482(6)
N6' C55' 1.494(5)
C55' C56' 1.502(4)
C55' H55C 0.9900
C55' H55D 0.9900
C56' N7' 1.341(5)
C56' C57' 1.384(5)
C57' C58' 1.397(6)
C57' H57' 0.9500
C58' C59' 1.378(8)
C58' H58' 0.9500
C59' C60' 1.390(9)
C59' H59' 0.9500
C60' N7' 1.336(8)
C60' H60' 0.9500
C61' C62' 1.532(5)
C61' H61C 0.9900
C61' H61D 0.9900
C62' N8' 1.341(7)
C62' C63' 1.385(5)
C63' C64' 1.362(7)
C63' H63' 0.9500
C64' C65' 1.398(7)
C64' H64' 0.9500
C65' C66' 1.391(5)
C65' H65' 0.9500
C66' N8' 1.336(5)
C66' H66' 0.9500
B1 C73 1.649(2)
B1 C85 1.650(2)
B1 C79 1.652(2)
B1 C67 1.653(2)
C67 C68 1.385(2)
C67 C72 1.394(2)
C68 F1 1.355(2)
C68 C69 1.384(3)
C69 F2 1.351(2)
C69 C70 1.373(3)
C70 F3 1.342(2)
C70 C71 1.375(3)
C71 F4 1.348(2)
C71 C72 1.377(2)
C72 F5 1.355(2)
C73 C74 1.392(2)
C73 C78 1.393(2)
C74 F6 1.3524(19)
C74 C75 1.387(2)
C75 F7 1.346(2)
C75 C76 1.369(3)
C76 F8 1.345(2)
C76 C77 1.383(3)
C77 F9 1.347(2)
C77 C78 1.378(2)
C78 F10 1.3497(18)
C79 C84 1.387(2)
C79 C80 1.400(3)
C80 F11 1.343(2)
C80 C81 1.381(3)
C81 F12 1.343(3)
C81 C82 1.377(3)
C82 F13 1.347(2)
C82 C83 1.366(3)
C83 F14 1.349(2)
C83 C84 1.394(3)
C84 F15 1.346(2)
C85 C90 1.388(2)
C85 C86 1.393(2)
C86 F16 1.3578(18)
C86 C87 1.369(2)
C87 F17 1.3474(18)
C87 C88 1.375(2)
C88 F18 1.3412(19)
C88 C89 1.377(2)
C89 F19 1.3495(18)
C89 C90 1.383(2)
C90 F20 1.3518(17)
C1S C2S 1.462(15)
C1S H1S1 0.9800
C1S H1S2 0.9800
C1S H1S3 0.9800
C2S C3S 1.368(15)
C2S C7S 1.382(15)
C3S C4S 1.352(16)
C3S H3S 0.9500
C4S C5S 1.388(17)
C4S H4S 0.9500
C5S C6S 1.380(16)
C5S H5S 0.9500
C6S C7S 1.398(16)
C6S H6S 0.9500
C7S H7S 0.9500
C1' C2' 1.478(6)
C1' H1'1 0.9800
C1' H1'2 0.9800
C1' H1'3 0.9800
C2' C3' 1.359(5)
C2' C7' 1.385(5)
C3' C4' 1.373(7)
C3' H3' 0.9500
C4' C5' 1.409(7)
C4' H4' 0.9500
C5' C6' 1.381(6)
C5' H5' 0.9500
C6' C7' 1.378(5)
C6' H6' 0.9500
C7' H7' 0.9500
C8S C9S 1.510(14)
C8S H8S1 0.9800
C8S H8S2 0.9800
C8S H8S3 0.9800
C9S C10S 1.378(13)
C9S C14S 1.378(12)
C10S C11S 1.355(12)
C10S H10S 0.9500
C11S C12S 1.390(14)
C11S H11S 0.9500
C12S C13S 1.348(12)
C12S H12S 0.9500
C13S C14S 1.374(12)
C13S H13S 0.9500
C14S H14S 0.9500

loop_
_geom_torsion_atom_site_label_1
_geom_torsion_atom_site_label_2
_geom_torsion_atom_site_label_3
_geom_torsion_atom_site_label_4
_geom_torsion
N1 C1 C2 C3 -0.76(19)
C20 C1 C2 C3 -177.66(15)
C1 C2 C3 C4 0.73(19)
C2 C3 C4 N1 -0.49(19)
C2 C3 C4 C5 173.07(15)
N1 C4 C5 C6 5.0(2)
C3 C4 C5 C6 -167.54(15)
N1 C4 C5 C21 -176.95(13)
C3 C4 C5 C21 10.5(2)
C4 C5 C6 N2 -6.4(2)
C21 C5 C6 N2 175.52(13)
C4 C5 C6 C7 174.40(15)
C21 C5 C6 C7 -3.7(2)
N2 C6 C7 C8 0.04(18)
C5 C6 C7 C8 179.36(15)
C6 C7 C8 C9 -0.87(18)
C7 C8 C9 N2 1.45(18)
C7 C8 C9 C10 -178.41(15)
N2 C9 C10 C11 3.5(3)
C8 C9 C10 C11 -176.64(15)
N2 C9 C10 C28 -177.78(14)
C8 C9 C10 C28 2.0(2)
C9 C10 C11 N3 1.9(3)
C28 C10 C11 N3 -176.79(15)
C9 C10 C11 C12 -178.94(16)
C28 C10 C11 C12 2.4(2)
N3 C11 C12 C13 0.9(2)
C10 C11 C12 C13 -178.43(18)
C11 C12 C13 C14 0.2(2)
C12 C13 C14 N3 -1.2(2)
C12 C13 C14 C15 177.63(18)
N3 C14 C15 C16 -3.2(3)
C13 C14 C15 C16 178.10(18)
N3 C14 C15 C35 171.68(16)
C13 C14 C15 C35 -7.0(3)
C14 C15 C16 N4 -1.3(3)
C35 C15 C16 N4 -176.17(15)
C14 C15 C16 C17 175.52(16)
C35 C15 C16 C17 0.7(2)
N4 C16 C17 C18 -0.48(18)
C15 C16 C17 C18 -177.76(15)
C16 C17 C18 C19 0.93(18)
C17 C18 C19 N4 -1.10(18)
C17 C18 C19 C20 177.85(15)
N1 C1 C20 C19 -1.7(3)
C2 C1 C20 C19 174.74(15)
N1 C1 C20 C42 178.13(14)
C2 C1 C20 C42 -5.5(2)
N4 C19 C20 C1 0.5(2)
C18 C19 C20 C1 -178.31(15)
N4 C19 C20 C42 -179.30(14)
C18 C19 C20 C42 1.9(2)
C20 C1 N1 C4 177.28(15)
C2 C1 N1 C4 0.44(17)
C20 C1 N1 Fe1 -11.7(2)
C2 C1 N1 Fe1 171.48(10)
C5 C4 N1 C1 -173.41(14)
C3 C4 N1 C1 0.01(17)
C5 C4 N1 Fe1 15.4(2)
C3 C4 N1 Fe1 -171.13(10)
O5 Fe1 N1 C1 -86.6(8)
O5' Fe1 N1 C1 -89.4(8)
N2 Fe1 N1 C1 167.05(12)
N3 Fe1 N1 C1 92.40(15)
N4 Fe1 N1 C1 17.63(12)
O5 Fe1 N1 C4 82.8(8)
O5' Fe1 N1 C4 79.9(8)
N2 Fe1 N1 C4 -23.61(12)
N3 Fe1 N1 C4 -98.26(14)
N4 Fe1 N1 C4 -173.03(12)
C10 C9 N2 C6 178.45(15)
C8 C9 N2 C6 -1.40(17)
C10 C9 N2 Fe1 12.7(2)
C8 C9 N2 Fe1 -167.19(10)
C5 C6 N2 C9 -178.46(14)
C7 C6 N2 C9 0.85(16)
C5 C6 N2 Fe1 -12.8(2)
C7 C6 N2 Fe1 166.52(10)
O5 Fe1 N2 C9 79.2(7)
O5' Fe1 N2 C9 84.8(7)
N1 Fe1 N2 C9 -174.56(12)
N3 Fe1 N2 C9 -22.49(12)
N4 Fe1 N2 C9 -98.00(14)
O5 Fe1 N2 C6 -83.8(7)
O5' Fe1 N2 C6 -78.2(7)
N1 Fe1 N2 C6 22.44(12)
N3 Fe1 N2 C6 174.51(12)
N4 Fe1 N2 C6 99.01(14)
C15 C14 N3 C11 -177.12(17)
C13 C14 N3 C11 1.7(2)
C15 C14 N3 Fe1 23.3(2)
C13 C14 N3 Fe1 -157.88(13)
C10 C11 N3 C14 177.70(16)
C12 C11 N3 C14 -1.60(19)
C10 C11 N3 Fe1 -22.6(2)
C12 C11 N3 Fe1 158.12(12)
O5 Fe1 N3 C14 76.5(8)
O5' Fe1 N3 C14 79.4(8)
N1 Fe1 N3 C14 -102.45(15)
N2 Fe1 N3 C14 -177.04(14)
N4 Fe1 N3 C14 -27.49(13)
O5 Fe1 N3 C11 -79.3(8)
O5' Fe1 N3 C11 -76.4(8)
N1 Fe1 N3 C11 101.71(15)
N2 Fe1 N3 C11 27.12(13)
N4 Fe1 N3 C11 176.68(13)
C20 C19 N4 C16 -178.16(14)
C18 C19 N4 C16 0.78(16)
C20 C19 N4 Fe1 13.8(2)
C18 C19 N4 Fe1 -167.30(10)
C15 C16 N4 C19 177.03(15)
C17 C16 N4 C19 -0.20(16)
C15 C16 N4 Fe1 -14.8(2)
C17 C16 N4 Fe1 167.98(10)
O5 Fe1 N4 C19 87.8(7)
O5' Fe1 N4 C19 82.2(7)
N1 Fe1 N4 C19 -18.60(12)
N2 Fe1 N4 C19 -95.01(14)
N3 Fe1 N4 C19 -170.64(12)
O5 Fe1 N4 C16 -78.0(7)
O5' Fe1 N4 C16 -83.6(7)
N1 Fe1 N4 C16 175.60(12)
N2 Fe1 N4 C16 99.19(14)
N3 Fe1 N4 C16 23.56(12)
C6 C5 C21 C22 66.9(2)
C4 C5 C21 C22 -111.36(18)
C6 C5 C21 C26 -110.72(18)
C4 C5 C21 C26 71.1(2)
C26 C21 C22 C23 0.7(3)
C5 C21 C22 C23 -176.91(15)
C21 C22 C23 C24 0.4(3)
C22 C23 C24 O1 179.38(18)
C22 C23 C24 C25 -1.2(3)
O1 C24 C25 C26 -179.59(18)
C23 C24 C25 C26 1.0(3)
C24 C25 C26 C21 0.2(3)
C22 C21 C26 C25 -1.0(3)
C5 C21 C26 C25 176.64(16)
C9 C10 C28 C29 -101.73(17)
C11 C10 C28 C29 77.0(2)
C9 C10 C28 C33 74.95(19)
C11 C10 C28 C33 -106.28(17)
C33 C28 C29 C30 -1.1(2)
C10 C28 C29 C30 175.65(15)
C28 C29 C30 C31 0.8(2)
C29 C30 C31 O2 -179.98(14)
C29 C30 C31 C32 0.5(2)
O2 C31 C32 C33 179.07(13)
C30 C31 C32 C33 -1.3(2)
C31 C32 C33 C28 1.0(2)
C29 C28 C33 C32 0.2(2)
C10 C28 C33 C32 -176.55(14)
C16 C15 C35 C36 -66.0(2)
C14 C15 C35 C36 118.78(19)
C16 C15 C35 C40 112.97(18)
C14 C15 C35 C40 -62.3(2)
C40 C35 C36 C37 1.6(3)
C15 C35 C36 C37 -179.43(18)
C35 C36 C37 C38 0.3(3)
C36 C37 C38 O3 177.7(2)
C36 C37 C38 C39 -2.5(3)
O3 C38 C39 C40 -177.42(19)
C37 C38 C39 C40 2.8(3)
C38 C39 C40 C35 -0.8(3)
C36 C35 C40 C39 -1.4(3)
C15 C35 C40 C39 179.66(16)
C1 C20 C42 C47 -68.6(2)
C19 C20 C42 C47 111.17(17)
C1 C20 C42 C43 111.73(18)
C19 C20 C42 C43 -68.5(2)
C47 C42 C43 C44 -1.8(3)
C20 C42 C43 C44 177.82(16)
C42 C43 C44 C45 -1.2(3)
C43 C44 C45 O4 -175.62(17)
C43 C44 C45 C46 3.4(3)
O4 C45 C46 C47 176.40(16)
C44 C45 C46 C47 -2.5(3)
C43 C42 C47 C46 2.7(2)
C20 C42 C47 C46 -176.94(15)
C45 C46 C47 C42 -0.6(3)
C23 C24 O1 C27 3.5(3)
C25 C24 O1 C27 -175.9(2)
C30 C31 O2 C34 -5.7(2)
C32 C31 O2 C34 173.91(14)
C37 C38 O3 C41 7.3(4)
C39 C38 O3 C41 -172.5(2)
C44 C45 O4 C48 175.12(17)
C46 C45 O4 C48 -3.8(3)
O5 Cu1 N5 C53 169.8(7)
N8 Cu1 N5 C53 -86.2(4)
N7 Cu1 N5 C53 65.4(5)
N6 Cu1 N5 C53 -9.4(4)
O5 Cu1 N5 C49 -20.9(7)
N8 Cu1 N5 C49 83.1(4)
N7 Cu1 N5 C49 -125.4(3)
N6 Cu1 N5 C49 159.9(3)
C53 N5 C49 C50 -0.28(15)
Cu1 N5 C49 C50 -169.0(5)
N5 C49 C50 C51 0.06(16)
C49 C50 C51 C52 -0.1(3)
C50 C51 C52 C53 0.3(4)
C49 N5 C53 C52 0.5(3)
Cu1 N5 C53 C52 170.4(4)
C49 N5 C53 C54 179.59(17)
Cu1 N5 C53 C54 -10.5(5)
C51 C52 C53 N5 -0.5(4)
C51 C52 C53 C54 -179.5(3)
N5 C53 C54 N6 33.6(5)
C52 C53 C54 N6 -147.3(4)
C53 C54 N6 C55 -154.9(4)
C53 C54 N6 C61 80.6(4)
C53 C54 N6 Cu1 -38.6(4)
N8 Cu1 N6 C55 -102.5(3)
N7 Cu1 N6 C55 24.1(3)
N5 Cu1 N6 C55 144.5(3)
N8 Cu1 N6 C61 18.4(3)
N7 Cu1 N6 C61 145.0(3)
N5 Cu1 N6 C61 -94.6(4)
N8 Cu1 N6 C54 139.3(3)
N7 Cu1 N6 C54 -94.1(3)
N5 Cu1 N6 C54 26.3(3)
C61 N6 C55 C56 -152.8(3)
C54 N6 C55 C56 82.5(4)
Cu1 N6 C55 C56 -33.4(3)
N6 C55 C56 N7 26.4(3)
N6 C55 C56 C57 -153.7(3)
N7 C56 C57 C58 0.2(2)
C55 C56 C57 C58 -179.73(14)
C56 C57 C58 C59 -0.4(3)
C57 C58 C59 C60 0.2(4)
C58 C59 C60 N7 0.2(4)
C57 C56 N7 C60 0.2(3)
C55 C56 N7 C60 -179.9(2)
C57 C56 N7 Cu1 175.1(2)
C55 C56 N7 Cu1 -5.0(2)
C59 C60 N7 C56 -0.4(4)
C59 C60 N7 Cu1 -174.7(3)
O5 Cu1 N7 C56 167.0(7)
N8 Cu1 N7 C56 61.7(4)
N5 Cu1 N7 C56 -85.9(4)
N6 Cu1 N7 C56 -11.2(3)
O5 Cu1 N7 C60 -18.5(8)
N8 Cu1 N7 C60 -123.8(4)
N5 Cu1 N7 C60 88.6(4)
N6 Cu1 N7 C60 163.4(3)
C55 N6 C61 C62 92.3(4)
C54 N6 C61 C62 -143.8(3)
Cu1 N6 C61 C62 -26.0(4)
N6 C61 C62 N8 21.1(3)
N6 C61 C62 C63 -158.7(3)
N8 C62 C63 C64 0.48(19)
C61 C62 C63 C64 -179.73(13)
C62 C63 C64 C65 0.0(3)
C63 C64 C65 C66 -0.7(3)
C64 C65 C66 N8 0.9(4)
C63 C62 N8 C66 -0.3(3)
C61 C62 N8 C66 179.88(19)
C63 C62 N8 Cu1 174.9(2)
C61 C62 N8 Cu1 -4.9(3)
C65 C66 N8 C62 -0.4(4)
C65 C66 N8 Cu1 -175.2(3)
O5 Cu1 N8 C62 174.9(8)
N7 Cu1 N8 C62 -80.6(4)
N5 Cu1 N8 C62 68.9(4)
N6 Cu1 N8 C62 -7.8(3)
O5 Cu1 N8 C66 -10.2(8)
N7 Cu1 N8 C66 94.3(4)
N5 Cu1 N8 C66 -116.2(4)
N6 Cu1 N8 C66 167.1(3)
O5' Cu1' N5' C53' -173.3(8)
N8' Cu1' N5' C53' -70.8(5)
N7' Cu1' N5' C53' 81.4(6)
N6' Cu1' N5' C53' 6.5(5)
O5' Cu1' N5' C49' 9.7(9)
N8' Cu1' N5' C49' 112.1(5)
N7' Cu1' N5' C49' -95.6(6)
N6' Cu1' N5' C49' -170.5(5)
C53' N5' C49' C50' 1.8(8)
Cu1' N5' C49' C50' 178.8(5)
N5' C49' C50' C51' -2.7(9)
C49' C50' C51' C52' 1.2(9)
C50' C51' C52' C53' 0.9(9)
C49' N5' C53' C52' 0.5(8)
Cu1' N5' C53' C52' -176.8(6)
C49' N5' C53' C54' -175.4(5)
Cu1' N5' C53' C54' 7.4(7)
C51' C52' C53' N5' -1.8(9)
C51' C52' C53' C54' 173.8(6)
N5' C53' C54' N6' -23.8(7)
C52' C53' C54' N6' 160.3(6)
C53' C54' N6' C61' 143.6(5)
C53' C54' N6' C55' -90.7(5)
C53' C54' N6' Cu1' 27.7(5)
N8' Cu1' N6' C54' 88.4(4)
N7' Cu1' N6' C54' -139.5(4)
N5' Cu1' N6' C54' -18.6(4)
N8' Cu1' N6' C61' -32.1(3)
N7' Cu1' N6' C61' 99.9(3)
N5' Cu1' N6' C61' -139.1(3)
N8' Cu1' N6' C55' -150.9(4)
N7' Cu1' N6' C55' -18.8(3)
N5' Cu1' N6' C55' 102.1(4)
C54' N6' C55' C56' 152.9(3)
C61' N6' C55' C56' -81.1(4)
Cu1' N6' C55' C56' 32.9(4)
N6' C55' C56' N7' -34.8(5)
N6' C55' C56' C57' 148.9(4)
N7' C56' C57' C58' -2.1(7)
C55' C56' C57' C58' 173.9(5)
C56' C57' C58' C59' 0.5(8)
C57' C58' C59' C60' 1.5(9)
C58' C59' C60' N7' -2.0(9)
C59' C60' N7' C56' 0.4(9)
C59' C60' N7' Cu1' 166.4(5)
C57' C56' N7' C60' 1.7(7)
C55' C56' N7' C60' -174.6(5)
C57' C56' N7' Cu1' -165.5(3)
C55' C56' N7' Cu1' 18.1(5)
O5' Cu1' N7' C60' 13.8(9)
N8' Cu1' N7' C60' -94.9(6)
N6' Cu1' N7' C60' -165.6(6)
N5' Cu1' N7' C60' 120.6(6)
O5' Cu1' N7' C56' -179.7(8)
N8' Cu1' N7' C56' 71.6(5)
N6' Cu1' N7' C56' 0.9(3)
N5' Cu1' N7' C56' -72.9(5)
C54' N6' C61' C62' -74.0(4)
C55' N6' C61' C62' 160.7(3)
Cu1' N6' C61' C62' 45.0(3)
N6' C61' C62' N8' -37.6(5)
N6' C61' C62' C63' 147.4(4)
N8' C62' C63' C64' 3.9(7)
C61' C62' C63' C64' 178.4(4)
C62' C63' C64' C65' -2.2(7)
C63' C64' C65' C66' 1.5(8)
C64' C65' C66' N8' -2.3(9)
C65' C66' N8' C62' 3.8(10)
C65' C66' N8' Cu1' 173.6(4)
C63' C62' N8' C66' -4.7(9)
C61' C62' N8' C66' -179.7(5)
C63' C62' N8' Cu1' -175.5(3)
C61' C62' N8' Cu1' 9.4(6)
O5' Cu1' N8' C66' 23.6(10)
N7' Cu1' N8' C66' 131.8(6)
N6' Cu1' N8' C66' -156.9(7)
N5' Cu1' N8' C66' -80.1(7)
O5' Cu1' N8' C62' -166.3(8)
N7' Cu1' N8' C62' -58.1(6)
N6' Cu1' N8' C62' 13.2(4)
N5' Cu1' N8' C62' 90.1(5)
C73 B1 C67 C68 -134.05(17)
C85 B1 C67 C68 102.47(18)
C79 B1 C67 C68 -17.8(2)
C73 B1 C67 C72 55.22(19)
C85 B1 C67 C72 -68.26(17)
C79 B1 C67 C72 171.52(15)
C72 C67 C68 F1 178.26(15)
B1 C67 C68 F1 7.1(3)
C72 C67 C68 C69 -0.8(3)
B1 C67 C68 C69 -171.99(18)
F1 C68 C69 F2 0.3(3)
C67 C68 C69 F2 179.40(17)
F1 C68 C69 C70 -179.03(17)
C67 C68 C69 C70 0.1(3)
F2 C69 C70 F3 0.6(3)
C68 C69 C70 F3 179.94(18)
F2 C69 C70 C71 -178.78(18)
C68 C69 C70 C71 0.5(3)
F3 C70 C71 F4 -0.8(3)
C69 C70 C71 F4 178.59(18)
F3 C70 C71 C72 -179.76(17)
C69 C70 C71 C72 -0.4(3)
F4 C71 C72 F5 0.1(2)
C70 C71 C72 F5 179.04(16)
F4 C71 C72 C67 -179.40(16)
C70 C71 C72 C67 -0.5(3)
C68 C67 C72 F5 -178.48(15)
B1 C67 C72 F5 -6.4(2)
C68 C67 C72 C71 1.0(2)
B1 C67 C72 C71 173.09(16)
C85 B1 C73 C74 136.47(16)
C79 B1 C73 C74 -102.08(17)
C67 B1 C73 C74 21.3(2)
C85 B1 C73 C78 -51.66(19)
C79 B1 C73 C78 69.79(17)
C67 B1 C73 C78 -166.81(14)
C78 C73 C74 F6 -178.40(14)
B1 C73 C74 F6 -6.1(2)
C78 C73 C74 C75 1.5(2)
B1 C73 C74 C75 173.83(15)
F6 C74 C75 F7 -0.2(2)
C73 C74 C75 F7 179.95(15)
F6 C74 C75 C76 -179.70(15)
C73 C74 C75 C76 0.4(3)
F7 C75 C76 F8 -1.3(2)
C74 C75 C76 F8 178.26(15)
F7 C75 C76 C77 179.08(15)
C74 C75 C76 C77 -1.4(3)
F8 C76 C77 F9 -0.1(2)
C75 C76 C77 F9 179.49(15)
F8 C76 C77 C78 -179.27(15)
C75 C76 C77 C78 0.4(3)
F9 C77 C78 F10 2.1(2)
C76 C77 C78 F10 -178.79(14)
F9 C77 C78 C73 -177.35(15)
C76 C77 C78 C73 1.8(3)
C74 C73 C78 F10 177.98(13)
B1 C73 C78 F10 5.1(2)
C74 C73 C78 C77 -2.6(2)
B1 C73 C78 C77 -175.45(15)
C73 B1 C79 C84 -104.09(18)
C85 B1 C79 C84 19.7(2)
C67 B1 C79 C84 133.60(17)
C73 B1 C79 C80 69.40(18)
C85 B1 C79 C80 -166.85(15)
C67 B1 C79 C80 -52.9(2)
C84 C79 C80 F11 177.39(15)
B1 C79 C80 F11 3.1(2)
C84 C79 C80 C81 -2.9(3)
B1 C79 C80 C81 -177.18(17)
F11 C80 C81 F12 0.7(3)
C79 C80 C81 F12 -179.01(17)
F11 C80 C81 C82 -178.85(17)
C79 C80 C81 C82 1.4(3)
F12 C81 C82 F13 0.0(3)
C80 C81 C82 F13 179.54(18)
F12 C81 C82 C83 -178.90(18)
C80 C81 C82 C83 0.7(3)
F13 C82 C83 F14 0.0(3)
C81 C82 C83 F14 178.90(17)
F13 C82 C83 C84 -179.92(17)
C81 C82 C83 C84 -1.0(3)
C80 C79 C84 F15 -176.97(15)
B1 C79 C84 F15 -3.2(3)
C80 C79 C84 C83 2.5(3)
B1 C79 C84 C83 176.29(16)
F14 C83 C84 F15 -1.1(2)
C82 C83 C84 F15 178.85(16)
F14 C83 C84 C79 179.41(16)
C82 C83 C84 C79 -0.7(3)
C73 B1 C85 C90 -15.3(2)
C79 B1 C85 C90 -131.42(16)
C67 B1 C85 C90 106.50(17)
C73 B1 C85 C86 170.35(14)
C79 B1 C85 C86 54.27(19)
C67 B1 C85 C86 -67.81(17)
C90 C85 C86 F16 -178.42(13)
B1 C85 C86 F16 -3.3(2)
C90 C85 C86 C87 2.1(2)
B1 C85 C86 C87 177.28(15)
F16 C86 C87 F17 0.0(2)
C85 C86 C87 F17 179.47(14)
F16 C86 C87 C88 -179.87(14)
C85 C86 C87 C88 -0.4(3)
F17 C87 C88 F18 0.3(2)
C86 C87 C88 F18 -179.84(15)
F17 C87 C88 C89 179.34(15)
C86 C87 C88 C89 -0.8(2)
F18 C88 C89 F19 -1.1(2)
C87 C88 C89 F19 179.92(15)
F18 C88 C89 C90 179.12(15)
C87 C88 C89 C90 0.1(2)
F19 C89 C90 F20 2.1(2)
C88 C89 C90 F20 -178.03(14)
F19 C89 C90 C85 -177.92(14)
C88 C89 C90 C85 1.9(3)
C86 C85 C90 F20 177.07(13)
B1 C85 C90 F20 2.5(2)
C86 C85 C90 C89 -2.9(2)
B1 C85 C90 C89 -177.45(15)
C7S C2S C3S C4S 0.04(19)
C1S C2S C3S C4S -179.95(14)
C2S C3S C4S C5S -0.1(3)
C3S C4S C5S C6S 0.0(4)
C4S C5S C6S C7S 0.1(4)
C3S C2S C7S C6S 0.1(3)
C1S C2S C7S C6S -180.0(2)
C5S C6S C7S C2S -0.1(4)
C7' C2' C3' C4' 0.29(18)
C1' C2' C3' C4' -179.73(13)
C2' C3' C4' C5' -0.3(3)
C3' C4' C5' C6' -0.2(3)
C4' C5' C6' C7' 0.7(3)
C5' C6' C7' C2' -0.7(3)
C3' C2' C7' C6' 0.2(3)
C1' C2' C7' C6' -179.76(17)
C14S C9S C10S C11S -0.08(19)
C8S C9S C10S C11S 179.87(13)
C9S C10S C11S C12S 0.3(3)
C10S C11S C12S C13S -0.5(4)
C11S C12S C13S C14S 0.3(4)
C12S C13S C14S C9S -0.1(4)
C10S C9S C14S C13S -0.1(3)
C8S C9S C14S C13S 180.00(18)

loop_
_platon_squeeze_void_nr
_platon_squeeze_void_average_x
_platon_squeeze_void_average_y
_platon_squeeze_void_average_z
_platon_squeeze_void_volume
_platon_squeeze_void_count_electrons
_platon_squeeze_void_content
1 -0.500 0.000 0.500 986 225 ' '
2 0.228 0.132 0.115 12 0 ' '
3 0.772 0.868 0.885 12 0 ' '
